data_7156461
loop_
_publ_author_name
'Liu, Qiuhua'
'Zhang, Jinjin'
'Tang, Min'
'Yang, Yan'
'Zhang, Jian'
'Zhou, Zaichun'

_publ_section_title
;
 Geometric deconstruction of core and electron activation of a \p-system
 in a series of deformed porphyrins: mimics of heme.
;
_journal_issue 41
_journal_name_full 'Organic &amp; biomolecular chemistry'
_journal_page_first 7725
_journal_page_last 7736
_journal_paper_doi 10.1039/c8ob01959b
_journal_volume 16
_journal_year 2018
_chemical_formula_moiety 'C76 H87 Cl6 N4 O4'
_chemical_formula_sum 'C76 H87 Cl6 N4 O4'
_chemical_formula_weight 1333.19
_chemical_name_systematic DL7TtPP
_chemical_properties_physical Photo-sensitive
_space_group_crystal_system triclinic
_space_group_IT_number 2
_space_group_name_Hall '-P 1'
_space_group_name_H-M_alt 'P -1'
_symmetry_space_group_name_Hall '-P 1'
_symmetry_space_group_name_H-M 'P -1'
_atom_sites_solution_hydrogens geom
_audit_creation_method SHELXL-2016/6
_audit_update_record
;
2018-09-20 deposited with the CCDC.
2018-09-27 downloaded from the CCDC.
;
_cell_angle_alpha 83.93(3)
_cell_angle_beta 80.74(3)
_cell_angle_gamma 65.76(3)
_cell_formula_units_Z 4
_cell_length_a 15.686(3)
_cell_length_b 17.859(4)
_cell_length_c 30.123(6)
_cell_measurement_reflns_used 15435
_cell_measurement_temperature 113(2)
_cell_measurement_theta_max 27.8625
_cell_measurement_theta_min 1.7286
_cell_volume 7587(3)
_computing_structure_refinement 'SHELXL-2016/6 (Sheldrick, 2016)'
_diffrn_ambient_temperature 113(2)
_diffrn_detector_area_resol_mean 7.31
_diffrn_measured_fraction_theta_full 0.966
_diffrn_measured_fraction_theta_max 0.966
_diffrn_measurement_device_type 'rigaku saturn 70 CCD'
_diffrn_measurement_method '\w scans'
_diffrn_radiation_type MoK\a
_diffrn_radiation_wavelength 0.71073
_diffrn_reflns_av_R_equivalents 0.0611
_diffrn_reflns_av_unetI/netI 0.1048
_diffrn_reflns_Laue_measured_fraction_full 0.966
_diffrn_reflns_Laue_measured_fraction_max 0.966
_diffrn_reflns_limit_h_max 18
_diffrn_reflns_limit_h_min -18
_diffrn_reflns_limit_k_max 16
_diffrn_reflns_limit_k_min -21
_diffrn_reflns_limit_l_max 35
_diffrn_reflns_limit_l_min -35
_diffrn_reflns_number 61951
_diffrn_reflns_point_group_measured_fraction_full 0.966
_diffrn_reflns_point_group_measured_fraction_max 0.966
_diffrn_reflns_theta_full 25.020
_diffrn_reflns_theta_max 25.020
_diffrn_reflns_theta_min 1.729
_diffrn_source 'rotating anode'
_exptl_absorpt_coefficient_mu 0.274
_exptl_absorpt_correction_T_max 0.9523
_exptl_absorpt_correction_T_min 0.9321
_exptl_absorpt_correction_type multi-scan
_exptl_absorpt_process_details CrystalClear
_exptl_crystal_colour purple
_exptl_crystal_density_diffrn 1.167
_exptl_crystal_description Prism
_exptl_crystal_F_000 2820
_exptl_crystal_preparation Luminescent
_exptl_crystal_recrystallization_method 'Re-crystallisation from solvent: chloroform, methanol'
_exptl_crystal_size_max 0.260
_exptl_crystal_size_mid 0.220
_exptl_crystal_size_min 0.180
_platon_squeeze_details
;
;
_refine_diff_density_max 1.409
_refine_diff_density_min -0.993
_refine_diff_density_rms 0.110
_refine_ls_extinction_coef 0.0019(5)
_refine_ls_extinction_expression Fc^*^=kFc[1+0.001xFc^2^\l^3^/sin(2\q)]^-1/4^
_refine_ls_extinction_method 'SHELXL-2016/6 (Sheldrick 2016)'
_refine_ls_goodness_of_fit_ref 1.157
_refine_ls_hydrogen_treatment constr
_refine_ls_matrix_type full
_refine_ls_number_parameters 1656
_refine_ls_number_reflns 25888
_refine_ls_number_restraints 170
_refine_ls_restrained_S_all 1.163
_refine_ls_R_factor_all 0.1615
_refine_ls_R_factor_gt 0.1116
_refine_ls_shift/su_max 0.002
_refine_ls_shift/su_mean 0.000
_refine_ls_structure_factor_coef Fsqd
_refine_ls_weighting_details 'w=1/[\s^2^(Fo^2^)+(0.2000P)^2^] where P=(Fo^2^+2Fc^2^)/3'
_refine_ls_weighting_scheme calc
_refine_ls_wR_factor_gt 0.3120
_refine_ls_wR_factor_ref 0.3652
_reflns_Friedel_coverage 0.000
_reflns_number_gt 14683
_reflns_number_total 25888
_reflns_threshold_expression 'I > 2\s(I)'
_cod_data_source_file c8ob01959b2.cif
_cod_data_source_block DL7TtPP
_cod_depositor_comments 'Adding full bibliography for 7156452--7156463.cif.'
_cod_database_code 7156461
_shelx_shelxl_version_number 2016/6
_shelx_space_group_comment
;
The symmetry employed for this shelxl refinement is uniquely defined
by the following loop, which should always be used as a source of
symmetry information in preference to the above space-group names.
They are only intended as comments.
;
_shelx_estimated_absorpt_t_min 0.931
_shelx_estimated_absorpt_t_max 0.952

loop_
_space_group_symop_operation_xyz
'x, y, z'
'-x, -y, -z'

loop_
_atom_site_label
_atom_site_type_symbol
_atom_site_fract_x
_atom_site_fract_y
_atom_site_fract_z
_atom_site_U_iso_or_equiv
_atom_site_adp_type
_atom_site_occupancy
_atom_site_site_symmetry_order
_atom_site_calc_flag
_atom_site_refinement_flags_posn
_atom_site_refinement_flags_adp
_atom_site_refinement_flags_occupancy
_atom_site_disorder_assembly
_atom_site_disorder_group
O1 O 0.3504(3) 0.8886(3) 0.30092(15) 0.0550(12) Uani 1 1 d D U . . .
O2 O 0.5425(3) 0.6647(2) 0.06645(13) 0.0386(9) Uani 1 1 d D U . . .
O3 O 0.7877(3) 0.9327(2) 0.13005(14) 0.0358(9) Uani 1 1 d . . . . .
O4 O 0.9053(2) 0.5051(2) 0.24250(14) 0.0387(10) Uani 1 1 d . . . . .
O5 O 0.0406(3) 0.4605(2) 0.33035(14) 0.0375(9) Uani 1 1 d . . . . .
O6 O -0.1617(3) 0.9576(2) 0.27287(13) 0.0344(9) Uani 1 1 d . . . . .
O7 O 0.2921(5) 0.6774(4) 0.4330(2) 0.050(2) Uani 0.590(10) 1 d D U P A 1
O7' O 0.2773(9) 0.7305(8) 0.3998(4) 0.059(3) Uani 0.410(10) 1 d . U P A 2
O8 O 0.4073(3) 0.5526(3) 0.15824(13) 0.0420(10) Uani 1 1 d D U . . .
N1 N 0.5776(3) 0.8673(2) 0.23010(14) 0.0243(9) Uani 1 1 d . . . . .
H1 H 0.596481 0.820086 0.217279 0.029 Uiso 1 1 calc R U . . .
N2 N 0.6442(3) 0.8097(2) 0.14148(13) 0.0247(9) Uani 1 1 d . . . . .
N3 N 0.6923(3) 0.6422(2) 0.17577(14) 0.0252(9) Uani 1 1 d . . . . .
H3 H 0.666153 0.690763 0.187642 0.030 Uiso 1 1 calc R U . . .
N4 N 0.6273(3) 0.6997(2) 0.26585(14) 0.0250(9) Uani 1 1 d . . . . .
N5 N 0.1944(3) 0.5934(2) 0.24557(13) 0.0228(9) Uani 1 1 d . . . . .
H5 H 0.172775 0.639915 0.259389 0.027 Uiso 1 1 calc R U . . .
N6 N 0.1283(3) 0.7622(2) 0.21644(15) 0.0281(10) Uani 1 1 d . . . . .
N7 N 0.0815(3) 0.8058(3) 0.31113(14) 0.0291(10) Uani 1 1 d . . . . .
H7 H 0.104894 0.758561 0.297889 0.035 Uiso 1 1 calc R U . . .
N8 N 0.1518(3) 0.6379(2) 0.33956(15) 0.0279(10) Uani 1 1 d . . . . .
C1 C 0.5384(3) 0.8829(3) 0.27382(17) 0.0256(11) Uani 1 1 d . . . . .
C2 C 0.5202(4) 0.9660(3) 0.28190(19) 0.0323(13) Uani 1 1 d . . . . .
H2 H 0.492427 0.992797 0.309424 0.039 Uiso 1 1 calc R U . . .
C3 C 0.5495(4) 0.9995(3) 0.24343(18) 0.0294(12) Uani 1 1 d . . . . .
H3A H 0.548688 1.053238 0.239211 0.035 Uiso 1 1 calc R U . . .
C4 C 0.5824(3) 0.9381(3) 0.20972(17) 0.0246(11) Uani 1 1 d . . . . .
C5 C 0.6133(3) 0.9487(3) 0.16404(18) 0.0252(11) Uani 1 1 d . . . . .
C6 C 0.6345(4) 0.8894(3) 0.13187(17) 0.0269(11) Uani 1 1 d . . . . .
C7 C 0.6463(4) 0.9034(3) 0.08341(18) 0.0299(12) Uani 1 1 d . . . . .
H7A H 0.644012 0.953153 0.067836 0.036 Uiso 1 1 calc R U . . .
C8 C 0.6613(3) 0.8333(3) 0.06430(17) 0.0263(11) Uani 1 1 d . . . . .
H8 H 0.668869 0.825053 0.033021 0.032 Uiso 1 1 calc R U . . .
C9 C 0.6636(4) 0.7723(3) 0.10124(17) 0.0272(11) Uani 1 1 d . . . . .
C10 C 0.6883(4) 0.6896(3) 0.09545(17) 0.0256(11) Uani 1 1 d . . . . .
C11 C 0.7059(4) 0.6278(3) 0.13141(17) 0.0262(11) Uani 1 1 d . . . . .
C12 C 0.7491(4) 0.5415(3) 0.12495(18) 0.0320(12) Uani 1 1 d . . . . .
H12 H 0.764924 0.515116 0.097198 0.038 Uiso 1 1 calc R U . . .
C13 C 0.7632(4) 0.5042(3) 0.16690(18) 0.0290(12) Uani 1 1 d . . . . .
H13 H 0.792017 0.446805 0.173651 0.035 Uiso 1 1 calc R U . . .
C14 C 0.7262(3) 0.5680(3) 0.19883(17) 0.0234(11) Uani 1 1 d . . . . .
C15 C 0.7211(3) 0.5557(3) 0.24571(17) 0.0245(11) Uani 1 1 d . . . . .
C16 C 0.6712(3) 0.6172(3) 0.27696(17) 0.0237(11) Uani 1 1 d . . . . .
C17 C 0.6531(4) 0.6047(3) 0.32526(17) 0.0279(12) Uani 1 1 d . . . . .
H17 H 0.678539 0.554119 0.342061 0.033 Uiso 1 1 calc R U . . .
C18 C 0.5941(4) 0.6773(3) 0.34194(18) 0.0295(12) Uani 1 1 d . . . . .
H18 H 0.566022 0.687127 0.372308 0.035 Uiso 1 1 calc R U . . .
C19 C 0.5810(3) 0.7384(3) 0.30457(17) 0.0231(11) Uani 1 1 d . . . . .
C20 C 0.5328(4) 0.8247(3) 0.30820(17) 0.0274(11) Uani 1 1 d . . . . .
C21 C 0.4640(4) 0.8571(3) 0.34958(19) 0.0319(12) Uani 1 1 d . . . . .
C22 C 0.4894(5) 0.8546(3) 0.39193(19) 0.0391(14) Uani 1 1 d . . . . .
H22 H 0.554508 0.834550 0.395016 0.047 Uiso 1 1 calc R U . . .
C23 C 0.4233(6) 0.8804(4) 0.4303(2) 0.0484(17) Uani 1 1 d . . . . .
C24 C 0.3293(5) 0.9103(4) 0.4235(2) 0.0526(19) Uani 1 1 d . . . . .
H24 H 0.282147 0.928917 0.448586 0.063 Uiso 1 1 calc R U . . .
C25 C 0.3011(5) 0.9142(4) 0.3811(2) 0.0536(18) Uani 1 1 d . . . . .
H25 H 0.236021 0.934671 0.377856 0.064 Uiso 1 1 calc R U . . .
C26 C 0.3681(4) 0.8881(3) 0.34466(18) 0.0389(14) Uani 1 1 d D . . . .
C27 C 0.4457(7) 0.8780(5) 0.4772(3) 0.072(2) Uani 1 1 d . . . . .
C28 C 0.5493(8) 0.8462(6) 0.4781(3) 0.087(3) Uani 1 1 d . . . . .
H28A H 0.574654 0.881905 0.458738 0.131 Uiso 1 1 calc R U . . .
H28B H 0.579574 0.790310 0.467158 0.131 Uiso 1 1 calc R U . . .
H28C H 0.561841 0.845407 0.509028 0.131 Uiso 1 1 calc R U . . .
C29 C 0.4024(10) 0.8277(7) 0.5102(3) 0.115(4) Uani 1 1 d . . . . .
H29A H 0.433915 0.769588 0.502913 0.173 Uiso 1 1 calc R U . . .
H29B H 0.335005 0.847467 0.507689 0.173 Uiso 1 1 calc R U . . .
H29C H 0.410526 0.833793 0.540975 0.173 Uiso 1 1 calc R U . . .
C30 C 0.3966(8) 0.9683(5) 0.4947(3) 0.090(3) Uani 1 1 d . . . . .
H30A H 0.414457 0.968783 0.524316 0.135 Uiso 1 1 calc R U . . .
H30B H 0.328029 0.987001 0.496998 0.135 Uiso 1 1 calc R U . . .
H30C H 0.417030 1.005143 0.473465 0.135 Uiso 1 1 calc R U . . .
C31 C 0.2633(4) 0.9052(4) 0.2891(2) 0.0593(19) Uani 1 1 d D U . . .
H31A H 0.215687 0.955907 0.303049 0.071 Uiso 1 1 calc R U . . .
H31B H 0.244081 0.859253 0.299559 0.071 Uiso 1 1 calc R U . . .
C32 C 0.2704(5) 0.9161(4) 0.2376(2) 0.0576(18) Uani 1 1 d D U . . .
H32A H 0.293510 0.959811 0.227584 0.069 Uiso 1 1 calc R U . . .
H32B H 0.206835 0.933995 0.228518 0.069 Uiso 1 1 calc R U . . .
C33 C 0.3375(5) 0.8359(4) 0.2141(2) 0.0554(18) Uani 1 1 d D U . . .
H33A H 0.399081 0.813702 0.225752 0.066 Uiso 1 1 calc R U . . .
H33B H 0.310241 0.794163 0.220342 0.066 Uiso 1 1 calc R U . . .
C34 C 0.3514(5) 0.8546(4) 0.1628(2) 0.0557(18) Uani 1 1 d D U . . .
H34A H 0.288819 0.882117 0.152198 0.067 Uiso 1 1 calc R U . . .
H34B H 0.382968 0.893254 0.156931 0.067 Uiso 1 1 calc R U . . .
C35 C 0.4092(5) 0.7789(3) 0.13595(19) 0.0450(15) Uani 1 1 d D U . . .
H35A H 0.378913 0.739348 0.142383 0.054 Uiso 1 1 calc R U . . .
H35B H 0.472752 0.752354 0.145609 0.054 Uiso 1 1 calc R U . . .
C36 C 0.4189(5) 0.7993(4) 0.0851(2) 0.0617(19) Uani 1 1 d D U . . .
H36A H 0.355946 0.837255 0.077311 0.074 Uiso 1 1 calc R U . . .
H36B H 0.460497 0.829482 0.078526 0.074 Uiso 1 1 calc R U . . .
C37 C 0.4567(4) 0.7285(4) 0.0545(2) 0.0522(17) Uani 1 1 d D U . . .
C38 C 0.6222(4) 0.6517(3) 0.03567(17) 0.0333(13) Uani 1 1 d D . . . .
C39 C 0.6291(5) 0.6265(3) -0.0079(2) 0.0451(16) Uani 1 1 d . . . . .
H39 H 0.578725 0.617647 -0.016853 0.054 Uiso 1 1 calc R U . . .
C40 C 0.7104(5) 0.6147(3) -0.0379(2) 0.0439(16) Uani 1 1 d . . . . .
H40 H 0.714733 0.597806 -0.067331 0.053 Uiso 1 1 calc R U . . .
C41 C 0.7858(4) 0.6271(3) -0.02587(19) 0.0347(13) Uani 1 1 d . . . . .
C42 C 0.7769(4) 0.6495(3) 0.01744(17) 0.0302(12) Uani 1 1 d . . . . .
H42 H 0.828089 0.657034 0.026457 0.036 Uiso 1 1 calc R U . . .
C43 C 0.6971(4) 0.6618(3) 0.04907(17) 0.0277(12) Uani 1 1 d . . . . .
C44 C 0.8725(5) 0.6137(4) -0.0601(2) 0.0463(16) Uani 1 1 d . . . . .
C45 C 0.8490(5) 0.6459(4) -0.1077(2) 0.0513(17) Uani 1 1 d . . . . .
H45A H 0.823673 0.611514 -0.119744 0.077 Uiso 1 1 calc R U . . .
H45B H 0.906230 0.644022 -0.127055 0.077 Uiso 1 1 calc R U . . .
H45C H 0.801859 0.702715 -0.106625 0.077 Uiso 1 1 calc R U . . .
C46 C 0.9406(6) 0.5214(4) -0.0613(2) 0.070(2) Uani 1 1 d . . . . .
H46A H 0.963716 0.502868 -0.032057 0.105 Uiso 1 1 calc R U . . .
H46B H 0.994065 0.514193 -0.084816 0.105 Uiso 1 1 calc R U . . .
H46C H 0.906971 0.489018 -0.067840 0.105 Uiso 1 1 calc R U . . .
C47 C 0.9300(6) 0.6590(6) -0.0473(3) 0.077(3) Uani 1 1 d . . . . .
H47A H 0.888223 0.716512 -0.041892 0.115 Uiso 1 1 calc R U . . .
H47B H 0.979953 0.656538 -0.072015 0.115 Uiso 1 1 calc R U . . .
H47C H 0.958221 0.632549 -0.020000 0.115 Uiso 1 1 calc R U . . .
C48 C 0.6309(4) 1.0239(3) 0.14871(18) 0.0272(11) Uani 1 1 d . . . . .
C49 C 0.5608(4) 1.1034(3) 0.15336(19) 0.0298(12) Uani 1 1 d . . . . .
H49 H 0.497366 1.110973 0.163659 0.036 Uiso 1 1 calc R U . . .
C50 C 0.5835(4) 1.1721(3) 0.14288(19) 0.0308(12) Uani 1 1 d . . . . .
C51 C 0.6750(4) 1.1601(3) 0.12636(19) 0.0324(13) Uani 1 1 d . . . . .
H51 H 0.689790 1.206631 0.118095 0.039 Uiso 1 1 calc R U . . .
C52 C 0.7466(4) 1.0818(3) 0.12141(19) 0.0336(13) Uani 1 1 d . . . . .
H52 H 0.809578 1.075096 0.110860 0.040 Uiso 1 1 calc R U . . .
C53 C 0.7246(4) 1.0134(3) 0.13213(19) 0.0306(12) Uani 1 1 d . . . . .
C54 C 0.5069(4) 1.2608(3) 0.1503(2) 0.0371(14) Uani 1 1 d . . . . .
C55 C 0.5332(6) 1.2999(4) 0.1868(3) 0.065(2) Uani 1 1 d . . . . .
H55A H 0.593710 1.303826 0.176225 0.097 Uiso 1 1 calc R U . . .
H55B H 0.538167 1.265643 0.214661 0.097 Uiso 1 1 calc R U . . .
H55C H 0.484177 1.355038 0.192424 0.097 Uiso 1 1 calc R U . . .
C56 C 0.5008(5) 1.3128(4) 0.1058(3) 0.063(2) Uani 1 1 d . . . . .
H56A H 0.479980 1.289569 0.083707 0.095 Uiso 1 1 calc R U . . .
H56B H 0.563011 1.312515 0.094168 0.095 Uiso 1 1 calc R U . . .
H56C H 0.455555 1.369444 0.111104 0.095 Uiso 1 1 calc R U . . .
C57 C 0.4077(4) 1.2622(3) 0.1674(3) 0.0508(18) Uani 1 1 d . . . . .
H57A H 0.363890 1.318232 0.175058 0.076 Uiso 1 1 calc R U . . .
H57B H 0.411044 1.225241 0.194111 0.076 Uiso 1 1 calc R U . . .
H57C H 0.385331 1.243985 0.143682 0.076 Uiso 1 1 calc R U . . .
C58 C 0.8831(4) 0.9132(3) 0.1133(2) 0.0385(14) Uani 1 1 d . . . . .
H58A H 0.914557 0.927912 0.134846 0.046 Uiso 1 1 calc R U . . .
H58B H 0.888570 0.943462 0.084208 0.046 Uiso 1 1 calc R U . . .
C59 C 0.9281(4) 0.8204(3) 0.1070(2) 0.0385(14) Uani 1 1 d . . . . .
H59A H 0.894552 0.806960 0.085927 0.046 Uiso 1 1 calc R U . . .
H59B H 0.994523 0.804420 0.093224 0.046 Uiso 1 1 calc R U . . .
C60 C 0.9254(4) 0.7704(3) 0.1512(2) 0.0333(13) Uani 1 1 d . . . . .
H60A H 0.859647 0.790047 0.166323 0.040 Uiso 1 1 calc R U . . .
H60B H 0.963915 0.779982 0.171186 0.040 Uiso 1 1 calc R U . . .
C61 C 0.9626(4) 0.6771(3) 0.14453(19) 0.0355(13) Uani 1 1 d . . . . .
H61A H 0.922083 0.667467 0.125699 0.043 Uiso 1 1 calc R U . . .
H61B H 1.027103 0.658190 0.127986 0.043 Uiso 1 1 calc R U . . .
C62 C 0.9648(4) 0.6255(3) 0.18878(18) 0.0319(12) Uani 1 1 d . . . . .
H62A H 1.004674 0.635305 0.207877 0.038 Uiso 1 1 calc R U . . .
H62B H 0.900142 0.643381 0.205178 0.038 Uiso 1 1 calc R U . . .
C63 C 1.0029(4) 0.5343(3) 0.1810(2) 0.0356(13) Uani 1 1 d . . . . .
H63A H 0.964746 0.525754 0.160389 0.043 Uiso 1 1 calc R U . . .
H63B H 1.068250 0.516856 0.165478 0.043 Uiso 1 1 calc R U . . .
C64 C 1.0035(4) 0.4793(3) 0.2227(2) 0.0396(14) Uani 1 1 d . . . . .
H64A H 1.030192 0.420986 0.214774 0.048 Uiso 1 1 calc R U . . .
H64B H 1.041560 0.485991 0.243981 0.048 Uiso 1 1 calc R U . . .
C65 C 0.8734(4) 0.4472(3) 0.26258(18) 0.0287(12) Uani 1 1 d . . . . .
C66 C 0.9287(4) 0.3724(3) 0.2819(2) 0.0348(13) Uani 1 1 d . . . . .
H66 H 0.994686 0.356384 0.280994 0.042 Uiso 1 1 calc R U . . .
C67 C 0.8845(4) 0.3205(3) 0.30313(19) 0.0315(12) Uani 1 1 d . . . . .
H67 H 0.922244 0.269242 0.316414 0.038 Uiso 1 1 calc R U . . .
C68 C 0.7897(4) 0.3409(3) 0.30533(17) 0.0304(12) Uani 1 1 d . . . . .
C69 C 0.7361(4) 0.4182(3) 0.28609(17) 0.0245(11) Uani 1 1 d . . . . .
H69 H 0.670016 0.434657 0.287384 0.029 Uiso 1 1 calc R U . . .
C70 C 0.7766(3) 0.4712(3) 0.26525(17) 0.0251(11) Uani 1 1 d . . . . .
C71 C 0.7416(4) 0.2852(3) 0.32847(19) 0.0345(13) Uani 1 1 d . . . . .
C72 C 0.6657(4) 0.2854(3) 0.3011(2) 0.0448(16) Uani 1 1 d . . . . .
H72A H 0.619276 0.341893 0.297080 0.067 Uiso 1 1 calc R U . . .
H72B H 0.633946 0.251516 0.317288 0.067 Uiso 1 1 calc R U . . .
H72C H 0.695854 0.263072 0.271507 0.067 Uiso 1 1 calc R U . . .
C73 C 0.6955(6) 0.3175(5) 0.3755(2) 0.065(2) Uani 1 1 d . . . . .
H73A H 0.743532 0.318207 0.392370 0.097 Uiso 1 1 calc R U . . .
H73B H 0.666232 0.281628 0.391544 0.097 Uiso 1 1 calc R U . . .
H73C H 0.647147 0.373422 0.372448 0.097 Uiso 1 1 calc R U . . .
C74 C 0.8130(5) 0.1955(4) 0.3335(2) 0.0510(17) Uani 1 1 d . . . . .
H74A H 0.848121 0.176731 0.303958 0.077 Uiso 1 1 calc R U . . .
H74B H 0.779234 0.160671 0.345525 0.077 Uiso 1 1 calc R U . . .
H74C H 0.856898 0.192160 0.354087 0.077 Uiso 1 1 calc R U . . .
C75 C 0.2068(3) 0.5178(3) 0.26566(17) 0.0220(10) Uani 1 1 d . . . . .
C76 C 0.2416(3) 0.4566(3) 0.23148(17) 0.0252(11) Uani 1 1 d . . . . .
H76 H 0.254654 0.399734 0.236199 0.030 Uiso 1 1 calc R U . . .
C77 C 0.2518(3) 0.4975(3) 0.19101(18) 0.0269(11) Uani 1 1 d . . . . .
H77 H 0.274475 0.473829 0.162401 0.032 Uiso 1 1 calc R U . . .
C78 C 0.2215(3) 0.5841(3) 0.20012(17) 0.0232(11) Uani 1 1 d . . . . .
C79 C 0.2203(3) 0.6454(3) 0.16724(17) 0.0243(11) Uani 1 1 d . . . . .
C80 C 0.1721(3) 0.7297(3) 0.17560(17) 0.0243(11) Uani 1 1 d . . . . .
C81 C 0.1546(4) 0.7971(3) 0.14182(17) 0.0280(12) Uani 1 1 d . . . . .
H81 H 0.178653 0.793009 0.110735 0.034 Uiso 1 1 calc R U . . .
C82 C 0.0984(4) 0.8658(3) 0.16286(18) 0.0329(13) Uani 1 1 d . . . . .
H82 H 0.073661 0.919180 0.148818 0.040 Uiso 1 1 calc R U . . .
C83 C 0.0809(4) 0.8463(3) 0.21038(18) 0.0294(12) Uani 1 1 d . . . . .
C84 C 0.0316(4) 0.9027(3) 0.24520(18) 0.0313(12) Uani 1 1 d . . . . .
C85 C 0.0379(4) 0.8832(3) 0.29110(19) 0.0330(13) Uani 1 1 d . . . . .
C86 C 0.0124(4) 0.9439(3) 0.32456(19) 0.0341(13) Uani 1 1 d . . . . .
H86 H -0.018131 1.001715 0.319733 0.041 Uiso 1 1 calc R U . . .
C87 C 0.0393(4) 0.9044(3) 0.3634(2) 0.0375(14) Uani 1 1 d . . . . .
H87 H 0.032201 0.929318 0.390888 0.045 Uiso 1 1 calc R U . . .
C88 C 0.0813(4) 0.8171(3) 0.35630(18) 0.0317(12) Uani 1 1 d . . . . .
C89 C 0.1131(4) 0.7523(3) 0.38847(18) 0.0319(12) Uani 1 1 d . . . . .
C90 C 0.1402(4) 0.6703(3) 0.38065(19) 0.0326(12) Uani 1 1 d . . . . .
C91 C 0.1565(4) 0.6043(3) 0.4146(2) 0.0383(14) Uani 1 1 d . . . . .
H91 H 0.153871 0.608667 0.446019 0.046 Uiso 1 1 calc R U . . .
C92 C 0.1764(4) 0.5341(3) 0.39302(18) 0.0345(13) Uani 1 1 d . . . . .
H92 H 0.188991 0.480955 0.406927 0.041 Uiso 1 1 calc R U . . .
C93 C 0.1748(4) 0.5546(3) 0.34627(17) 0.0268(11) Uani 1 1 d . . . . .
C94 C 0.1946(4) 0.4996(3) 0.31216(18) 0.0287(12) Uani 1 1 d . . . . .
C95 C 0.2075(4) 0.4132(3) 0.32794(16) 0.0243(11) Uani 1 1 d . . . . .
C96 C 0.2937(4) 0.3501(3) 0.33353(18) 0.0303(12) Uani 1 1 d . . . . .
H96 H 0.349195 0.359852 0.324502 0.036 Uiso 1 1 calc R U . . .
C97 C 0.3025(4) 0.2729(3) 0.35177(18) 0.0304(12) Uani 1 1 d . . . . .
C98 C 0.2207(5) 0.2592(3) 0.3625(2) 0.0464(16) Uani 1 1 d . . . . .
H98 H 0.224762 0.206402 0.374009 0.056 Uiso 1 1 calc R U . . .
C99 C 0.1327(4) 0.3209(4) 0.3569(2) 0.0432(15) Uani 1 1 d . . . . .
H99 H 0.077604 0.310125 0.365251 0.052 Uiso 1 1 calc R U . . .
C100 C 0.1248(4) 0.3985(3) 0.33925(18) 0.0312(12) Uani 1 1 d . . . . .
C101 C 0.4007(4) 0.2067(3) 0.3579(2) 0.0372(13) Uani 1 1 d . . . . .
C102 C 0.4492(4) 0.2398(4) 0.3877(2) 0.0472(15) Uani 1 1 d . . . . .
H10A H 0.453299 0.290307 0.373396 0.071 Uiso 1 1 calc R U . . .
H10B H 0.512758 0.198344 0.390844 0.071 Uiso 1 1 calc R U . . .
H10C H 0.412044 0.251425 0.417466 0.071 Uiso 1 1 calc R U . . .
C103 C 0.3948(5) 0.1272(3) 0.3817(2) 0.0517(18) Uani 1 1 d . . . . .
H10D H 0.356792 0.140040 0.411224 0.077 Uiso 1 1 calc R U . . .
H10E H 0.458418 0.086588 0.385537 0.077 Uiso 1 1 calc R U . . .
H10F H 0.365466 0.104670 0.363294 0.077 Uiso 1 1 calc R U . . .
C104 C 0.4607(4) 0.1863(3) 0.3115(2) 0.0416(14) Uani 1 1 d . . . . .
H10G H 0.431111 0.164463 0.292925 0.062 Uiso 1 1 calc R U . . .
H10H H 0.524043 0.145216 0.315451 0.062 Uiso 1 1 calc R U . . .
H10I H 0.465216 0.236352 0.296663 0.062 Uiso 1 1 calc R U . . .
C105 C -0.0278(5) 0.4906(3) 0.3690(2) 0.0478(16) Uani 1 1 d . . . . .
H10J H 0.000386 0.505438 0.392019 0.057 Uiso 1 1 calc R U . . .
H10K H -0.050503 0.448014 0.382367 0.057 Uiso 1 1 calc R U . . .
C106 C -0.1095(4) 0.5665(3) 0.3531(2) 0.0424(15) Uani 1 1 d . . . . .
H10L H -0.158954 0.587403 0.379046 0.051 Uiso 1 1 calc R U . . .
H10M H -0.137195 0.550150 0.330487 0.051 Uiso 1 1 calc R U . . .
C107 C -0.0797(4) 0.6365(3) 0.3323(2) 0.0359(13) Uani 1 1 d . . . . .
H10N H -0.053526 0.654092 0.355074 0.043 Uiso 1 1 calc R U . . .
H10O H -0.029339 0.615558 0.306677 0.043 Uiso 1 1 calc R U . . .
C108 C -0.1629(4) 0.7111(3) 0.3157(2) 0.0388(14) Uani 1 1 d . . . . .
H10P H -0.192212 0.692416 0.294847 0.047 Uiso 1 1 calc R U . . .
H10Q H -0.210886 0.734493 0.341757 0.047 Uiso 1 1 calc R U . . .
C109 C -0.1342(4) 0.7778(3) 0.2918(2) 0.0339(13) Uani 1 1 d . . . . .
H10R H -0.084743 0.754188 0.266280 0.041 Uiso 1 1 calc R U . . .
H10S H -0.107145 0.798157 0.312923 0.041 Uiso 1 1 calc R U . . .
C110 C -0.2173(4) 0.8497(3) 0.2742(2) 0.0400(14) Uani 1 1 d . . . . .
H11A H -0.249054 0.827555 0.256592 0.048 Uiso 1 1 calc R U . . .
H11B H -0.263009 0.876534 0.300382 0.048 Uiso 1 1 calc R U . . .
C111 C -0.1932(4) 0.9145(3) 0.2453(2) 0.0395(14) Uani 1 1 d . . . . .
H11C H -0.142866 0.888328 0.220502 0.047 Uiso 1 1 calc R U . . .
H11D H -0.249465 0.953791 0.231863 0.047 Uiso 1 1 calc R U . . .
C112 C -0.1291(4) 1.0117(3) 0.24617(18) 0.0324(13) Uani 1 1 d . . . . .
C113 C -0.1934(4) 1.0899(3) 0.2334(2) 0.0361(13) Uani 1 1 d . . . . .
H113 H -0.258839 1.106484 0.243448 0.043 Uiso 1 1 calc R U . . .
C114 C -0.1611(4) 1.1429(3) 0.20592(19) 0.0338(13) Uani 1 1 d . . . . .
H114 H -0.205190 1.194908 0.196509 0.041 Uiso 1 1 calc R U . . .
C115 C -0.0654(5) 1.1213(3) 0.19196(18) 0.0370(14) Uani 1 1 d . . . . .
C116 C -0.0022(4) 1.0431(3) 0.20593(18) 0.0292(12) Uani 1 1 d . . . . .
H116 H 0.063539 1.027841 0.197224 0.035 Uiso 1 1 calc R U . . .
C117 C -0.0325(4) 0.9873(3) 0.23204(18) 0.0303(12) Uani 1 1 d . . . . .
C118 C -0.0316(4) 1.1803(3) 0.16093(19) 0.0367(13) Uani 1 1 d . . . . .
C119 C -0.0596(5) 1.2601(3) 0.1846(2) 0.0527(18) Uani 1 1 d . . . . .
H11E H -0.128216 1.290273 0.187416 0.079 Uiso 1 1 calc R U . . .
H11F H -0.029245 1.293866 0.166898 0.079 Uiso 1 1 calc R U . . .
H11G H -0.039257 1.247325 0.214583 0.079 Uiso 1 1 calc R U . . .
C120 C -0.0790(6) 1.1995(5) 0.1183(2) 0.062(2) Uani 1 1 d . . . . .
H12A H -0.053457 1.150460 0.100424 0.093 Uiso 1 1 calc R U . . .
H12B H -0.066771 1.244211 0.100571 0.093 Uiso 1 1 calc R U . . .
H12C H -0.147084 1.216300 0.126458 0.093 Uiso 1 1 calc R U . . .
C121 C 0.0785(5) 1.1444(4) 0.1475(2) 0.0528(18) Uani 1 1 d . . . . .
H12D H 0.109573 1.126707 0.174776 0.079 Uiso 1 1 calc R U . . .
H12E H 0.096593 1.186856 0.130741 0.079 Uiso 1 1 calc R U . . .
H12F H 0.097836 1.097250 0.128610 0.079 Uiso 1 1 calc R U . . .
C122 C 0.1222(4) 0.7723(3) 0.43433(19) 0.0340(13) Uani 1 1 d . . . . .
C123 C 0.0443(4) 0.8132(3) 0.46539(16) 0.0245(11) Uani 1 1 d . . . . .
H123 H -0.016899 0.831356 0.456657 0.029 Uiso 1 1 calc R U . . .
C124 C 0.0522(4) 0.8288(3) 0.50936(18) 0.0355(13) Uani 1 1 d . . . . .
C125 C 0.1441(5) 0.8009(4) 0.5208(3) 0.066(2) Uani 1 1 d . . . . .
H125 H 0.152957 0.810818 0.549698 0.079 Uiso 1 1 calc R U . . .
C126 C 0.2202(6) 0.7599(6) 0.4910(4) 0.111(4) Uani 1 1 d . . . . .
H126 H 0.281423 0.742239 0.499614 0.133 Uiso 1 1 calc R U . . .
C127 C 0.2116(5) 0.7429(5) 0.4484(3) 0.069(2) Uani 1 1 d . U . . .
C128 C -0.0318(6) 0.8684(5) 0.5443(2) 0.0548(19) Uani 1 1 d . . . . .
C129 C -0.1245(6) 0.8807(5) 0.5296(3) 0.077(3) Uani 1 1 d . . . . .
H12G H -0.173385 0.892883 0.555767 0.116 Uiso 1 1 calc R U . . .
H12H H -0.117874 0.830513 0.516325 0.116 Uiso 1 1 calc R U . . .
H12I H -0.142332 0.926609 0.507259 0.116 Uiso 1 1 calc R U . . .
C130 C -0.0273(10) 0.9414(7) 0.5591(5) 0.162(6) Uani 1 1 d . U . . .
H13A H -0.064801 0.955301 0.588699 0.242 Uiso 1 1 calc R U . . .
H13B H -0.052385 0.987266 0.537385 0.242 Uiso 1 1 calc R U . . .
H13C H 0.038436 0.930713 0.561251 0.242 Uiso 1 1 calc R U . . .
C131 C -0.0117(9) 0.7931(7) 0.5821(3) 0.120(4) Uani 1 1 d . . . . .
H13D H 0.056477 0.762615 0.581879 0.180 Uiso 1 1 calc R U . . .
H13E H -0.039465 0.756156 0.575289 0.180 Uiso 1 1 calc R U . . .
H13F H -0.039992 0.815139 0.611897 0.180 Uiso 1 1 calc R U . . .
C132 C 0.3400(8) 0.6982(5) 0.3940(3) 0.086(2) Uani 1 1 d D U . . .
H13G H 0.385579 0.718434 0.401796 0.103 Uiso 1 1 calc R U . A 1
H13H H 0.295000 0.742133 0.376202 0.103 Uiso 1 1 calc R U . A 1
C133 C 0.3921(6) 0.6204(5) 0.3667(2) 0.079(2) Uani 1 1 d D U . . .
H13I H 0.455871 0.589477 0.375676 0.095 Uiso 1 1 calc R U . . .
H13J H 0.357111 0.584454 0.372681 0.095 Uiso 1 1 calc R U . . .
C134 C 0.3997(5) 0.6462(4) 0.3165(2) 0.0557(19) Uani 1 1 d D U . . .
H13K H 0.335697 0.677223 0.307822 0.067 Uiso 1 1 calc R U . . .
H13L H 0.434064 0.682637 0.310864 0.067 Uiso 1 1 calc R U . . .
C135 C 0.4514(4) 0.5709(3) 0.2880(2) 0.0475(16) Uani 1 1 d D U . . .
H13M H 0.417204 0.534265 0.294254 0.057 Uiso 1 1 calc R U . . .
H13N H 0.515255 0.540264 0.296835 0.057 Uiso 1 1 calc R U . . .
C136 C 0.4602(4) 0.5928(3) 0.2375(2) 0.0441(15) Uani 1 1 d D U . . .
H13O H 0.492116 0.631108 0.231206 0.053 Uiso 1 1 calc R U . . .
H13P H 0.396368 0.621093 0.228202 0.053 Uiso 1 1 calc R U . . .
C137 C 0.5167(4) 0.5153(3) 0.20947(19) 0.0421(14) Uani 1 1 d D U . . .
H13Q H 0.584378 0.496481 0.212457 0.051 Uiso 1 1 calc R U . . .
H13R H 0.496480 0.470965 0.222350 0.051 Uiso 1 1 calc R U . . .
C138 C 0.5052(3) 0.5284(3) 0.15980(18) 0.0355(13) Uani 1 1 d D U . . .
H13S H 0.525927 0.571838 0.145742 0.043 Uiso 1 1 calc R U . . .
H13T H 0.542699 0.476997 0.143797 0.043 Uiso 1 1 calc R U . . .
C139 C 0.3701(4) 0.5718(3) 0.11848(17) 0.0270(11) Uani 1 1 d . . . . .
C140 C 0.4221(4) 0.5478(3) 0.07620(19) 0.0368(14) Uani 1 1 d . . . . .
H140 H 0.488119 0.515779 0.073706 0.044 Uiso 1 1 calc R U . . .
C141 C 0.3766(4) 0.5712(3) 0.03796(18) 0.0341(13) Uani 1 1 d . . . . .
H141 H 0.412551 0.553933 0.009569 0.041 Uiso 1 1 calc R U . . .
C142 C 0.2818(4) 0.6182(3) 0.03958(18) 0.0286(12) Uani 1 1 d . . . . .
C143 C 0.2310(4) 0.6406(3) 0.08247(17) 0.0277(11) Uani 1 1 d . . . . .
H143 H 0.164828 0.671829 0.084716 0.033 Uiso 1 1 calc R U . . .
C144 C 0.2733(4) 0.6190(3) 0.12164(16) 0.0247(11) Uani 1 1 d . . . . .
C145 C 0.2329(4) 0.6500(3) -0.00356(17) 0.0364(14) Uani 1 1 d . . . . .
C146 C 0.2203(7) 0.7378(4) -0.0139(3) 0.083(3) Uani 1 1 d . . . . .
H14A H 0.189556 0.758540 -0.041109 0.124 Uiso 1 1 calc R U . . .
H14B H 0.282119 0.740961 -0.018653 0.124 Uiso 1 1 calc R U . . .
H14C H 0.181170 0.771304 0.011456 0.124 Uiso 1 1 calc R U . . .
C147 C 0.1449(7) 0.6347(8) 0.0000(3) 0.113(4) Uani 1 1 d . . . . .
H14D H 0.127969 0.637053 -0.030237 0.170 Uiso 1 1 calc R U . . .
H14E H 0.093422 0.676832 0.018029 0.170 Uiso 1 1 calc R U . . .
H14F H 0.155819 0.580323 0.014377 0.170 Uiso 1 1 calc R U . . .
C148 C 0.2954(8) 0.6033(5) -0.0455(3) 0.096(3) Uani 1 1 d . . . . .
H14G H 0.320296 0.544068 -0.038174 0.145 Uiso 1 1 calc R U . . .
H14H H 0.347825 0.620451 -0.054400 0.145 Uiso 1 1 calc R U . . .
H14I H 0.257504 0.616003 -0.070285 0.145 Uiso 1 1 calc R U . . .
C149 C 0.7832(5) 0.9605(4) 0.3802(2) 0.0560(19) Uani 1 1 d . . . . .
H149 H 0.825720 0.953306 0.350992 0.067 Uiso 1 1 calc R U . . .
C150 C 0.2053(6) 0.1831(5) 0.2643(3) 0.068(2) Uani 1 1 d . . . . .
H150 H 0.203007 0.216283 0.289535 0.082 Uiso 1 1 calc R U . . .
C151 C 0.4137(5) 0.0667(5) 0.0773(3) 0.067(2) Uani 1 1 d . . . . .
H151 H 0.476248 0.030423 0.087069 0.080 Uiso 1 1 calc R U . . .
Cl1 Cl 0.80753(15) 1.02213(10) 0.41471(6) 0.0679(6) Uani 1 1 d . . . . .
Cl2 Cl 0.66596(16) 1.0104(2) 0.36964(8) 0.1310(13) Uani 1 1 d . . . . .
Cl3 Cl 0.80531(16) 0.86386(12) 0.40743(7) 0.0686(6) Uani 1 1 d . . . . .
Cl4 Cl 0.18492(14) 0.24788(12) 0.21558(8) 0.0750(6) Uani 1 1 d . . . . .
Cl5 Cl 0.31512(14) 0.10295(11) 0.25780(9) 0.0831(7) Uani 1 1 d . . . . .
Cl6 Cl 0.11486(16) 0.14603(14) 0.27871(9) 0.0940(8) Uani 1 1 d . . . . .
Cl7 Cl 0.4236(2) 0.15491(17) 0.05169(8) 0.1035(10) Uani 1 1 d . . . . .
Cl8 Cl 0.32966(18) 0.09017(16) 0.12633(10) 0.0975(9) Uani 1 1 d . . . . .
Cl9 Cl 0.3906(2) 0.01333(15) 0.03948(9) 0.1066(9) Uani 1 1 d . . . . .
C152 C 0.1694(8) 1.0068(5) 0.0341(3) 0.094(3) Uani 1 1 d . . . . .
H152 H 0.203813 1.002871 0.060103 0.113 Uiso 1 1 calc R U . . .
Cl10 Cl 0.0788(2) 0.97313(18) 0.05241(9) 0.1105(10) Uani 1 1 d . . . . .
Cl11 Cl 0.25089(19) 0.94237(12) -0.00953(7) 0.0846(7) Uani 1 1 d . . . . .
Cl12 Cl 0.1253(3) 1.10768(14) 0.01303(8) 0.1138(11) Uani 1 1 d . . . . .

loop_
_atom_site_aniso_label
_atom_site_aniso_U_11
_atom_site_aniso_U_22
_atom_site_aniso_U_33
_atom_site_aniso_U_23
_atom_site_aniso_U_13
_atom_site_aniso_U_12
O1 0.047(3) 0.073(3) 0.052(3) 0.005(2) -0.016(2) -0.029(2)
O2 0.038(2) 0.048(2) 0.037(2) 0.0102(17) -0.0115(19) -0.0251(18)
O3 0.029(2) 0.0175(17) 0.059(3) 0.0038(16) -0.0037(19) -0.0092(15)
O4 0.0221(19) 0.0238(18) 0.064(3) 0.0116(17) 0.0011(19) -0.0086(15)
O5 0.027(2) 0.033(2) 0.047(2) 0.0068(17) -0.0008(19) -0.0089(16)
O6 0.039(2) 0.0281(19) 0.036(2) -0.0049(15) 0.0006(18) -0.0139(16)
O7 0.051(4) 0.048(4) 0.046(4) -0.011(3) 0.001(3) -0.016(3)
O7' 0.046(5) 0.079(6) 0.058(6) -0.025(5) 0.004(5) -0.031(4)
O8 0.025(2) 0.064(3) 0.034(2) 0.0117(18) -0.0100(18) -0.0158(18)
N1 0.025(2) 0.0171(19) 0.031(2) 0.0030(16) -0.0050(19) -0.0091(16)
N2 0.033(2) 0.020(2) 0.024(2) -0.0020(16) -0.0050(19) -0.0130(18)
N3 0.029(2) 0.021(2) 0.026(2) 0.0004(16) -0.0056(19) -0.0093(17)
N4 0.023(2) 0.018(2) 0.031(2) 0.0015(16) -0.0062(19) -0.0055(16)
N5 0.023(2) 0.0185(19) 0.023(2) -0.0047(16) 0.0004(18) -0.0056(16)
N6 0.026(2) 0.023(2) 0.035(3) -0.0089(18) 0.002(2) -0.0100(18)
N7 0.032(3) 0.027(2) 0.028(2) -0.0091(17) 0.005(2) -0.0133(19)
N8 0.029(2) 0.022(2) 0.033(2) -0.0063(17) 0.002(2) -0.0107(18)
C1 0.021(3) 0.022(2) 0.031(3) -0.003(2) 0.002(2) -0.007(2)
C2 0.038(3) 0.024(3) 0.031(3) -0.004(2) 0.005(3) -0.011(2)
C3 0.029(3) 0.018(2) 0.038(3) -0.002(2) 0.000(2) -0.007(2)
C4 0.024(3) 0.020(2) 0.028(3) 0.0019(19) -0.004(2) -0.009(2)
C5 0.017(2) 0.014(2) 0.044(3) 0.006(2) -0.009(2) -0.0060(18)
C6 0.031(3) 0.019(2) 0.031(3) 0.006(2) -0.008(2) -0.011(2)
C7 0.040(3) 0.020(2) 0.031(3) 0.003(2) -0.003(2) -0.014(2)
C8 0.027(3) 0.030(3) 0.022(3) 0.003(2) -0.007(2) -0.011(2)
C9 0.032(3) 0.026(3) 0.027(3) 0.003(2) -0.001(2) -0.017(2)
C10 0.033(3) 0.023(2) 0.026(3) -0.0004(19) -0.006(2) -0.016(2)
C11 0.026(3) 0.021(2) 0.031(3) -0.001(2) -0.006(2) -0.009(2)
C12 0.039(3) 0.025(3) 0.033(3) -0.008(2) -0.001(3) -0.014(2)
C13 0.034(3) 0.018(2) 0.033(3) -0.002(2) -0.002(2) -0.010(2)
C14 0.021(3) 0.017(2) 0.030(3) -0.0010(19) -0.004(2) -0.0055(19)
C15 0.020(3) 0.021(2) 0.031(3) 0.0067(19) -0.007(2) -0.0073(19)
C16 0.026(3) 0.021(2) 0.027(3) 0.0015(19) -0.005(2) -0.012(2)
C17 0.033(3) 0.025(2) 0.027(3) 0.003(2) 0.000(2) -0.015(2)
C18 0.029(3) 0.026(3) 0.028(3) -0.003(2) 0.001(2) -0.006(2)
C19 0.018(2) 0.017(2) 0.030(3) 0.0007(19) -0.003(2) -0.0036(18)
C20 0.034(3) 0.024(3) 0.024(3) -0.0004(19) -0.005(2) -0.012(2)
C21 0.036(3) 0.017(2) 0.038(3) -0.004(2) -0.007(3) -0.005(2)
C22 0.056(4) 0.035(3) 0.031(3) 0.001(2) -0.009(3) -0.022(3)
C23 0.084(5) 0.034(3) 0.027(3) -0.004(2) -0.001(3) -0.025(3)
C24 0.069(5) 0.031(3) 0.042(4) -0.011(3) 0.017(4) -0.011(3)
C25 0.046(4) 0.049(4) 0.051(4) 0.000(3) 0.009(3) -0.011(3)
C26 0.043(4) 0.030(3) 0.038(3) 0.000(2) -0.002(3) -0.011(3)
C27 0.119(8) 0.074(5) 0.046(4) 0.004(4) -0.007(5) -0.064(6)
C28 0.141(10) 0.098(7) 0.034(4) 0.006(4) -0.028(5) -0.055(7)
C29 0.228(14) 0.131(9) 0.041(5) 0.018(5) -0.020(6) -0.131(10)
C30 0.148(9) 0.085(6) 0.057(5) -0.017(4) 0.002(6) -0.069(7)
C31 0.041(4) 0.062(4) 0.074(5) -0.022(3) -0.008(3) -0.016(3)
C32 0.046(4) 0.057(4) 0.066(4) -0.008(3) -0.012(3) -0.015(3)
C33 0.062(4) 0.048(4) 0.065(4) -0.006(3) -0.004(4) -0.031(3)
C34 0.057(4) 0.052(4) 0.062(4) -0.003(3) -0.022(3) -0.021(3)
C35 0.059(4) 0.034(3) 0.044(3) 0.006(2) -0.004(3) -0.023(3)
C36 0.060(4) 0.071(4) 0.060(4) 0.002(3) -0.025(4) -0.027(4)
C37 0.055(4) 0.053(4) 0.043(4) 0.002(3) -0.016(3) -0.013(3)
C38 0.050(4) 0.031(3) 0.027(3) 0.003(2) -0.008(3) -0.024(3)
C39 0.075(5) 0.037(3) 0.040(4) 0.005(3) -0.024(3) -0.034(3)
C40 0.072(5) 0.037(3) 0.026(3) 0.001(2) -0.004(3) -0.027(3)
C41 0.045(3) 0.024(3) 0.032(3) 0.002(2) -0.007(3) -0.010(2)
C42 0.036(3) 0.025(3) 0.026(3) 0.003(2) -0.007(2) -0.009(2)
C43 0.041(3) 0.019(2) 0.026(3) 0.0056(19) -0.011(2) -0.014(2)
C44 0.042(4) 0.045(3) 0.038(4) -0.004(3) 0.001(3) -0.005(3)
C45 0.064(4) 0.043(3) 0.035(4) 0.004(3) 0.001(3) -0.014(3)
C46 0.074(5) 0.051(4) 0.045(4) 0.005(3) 0.010(4) 0.007(4)
C47 0.074(6) 0.110(7) 0.048(5) 0.012(4) 0.007(4) -0.049(5)
C48 0.030(3) 0.020(2) 0.033(3) 0.003(2) -0.004(2) -0.013(2)
C49 0.027(3) 0.018(2) 0.047(3) 0.005(2) -0.004(2) -0.013(2)
C50 0.033(3) 0.018(2) 0.042(3) 0.002(2) -0.008(3) -0.011(2)
C51 0.037(3) 0.023(3) 0.042(3) 0.009(2) -0.009(3) -0.018(2)
C52 0.039(3) 0.031(3) 0.035(3) 0.004(2) -0.004(3) -0.019(2)
C53 0.022(3) 0.020(2) 0.048(3) 0.002(2) -0.009(2) -0.006(2)
C54 0.040(3) 0.025(3) 0.043(4) 0.002(2) -0.003(3) -0.011(2)
C55 0.079(5) 0.036(4) 0.085(6) -0.021(4) -0.015(4) -0.022(4)
C56 0.069(5) 0.040(4) 0.074(5) 0.026(3) -0.008(4) -0.022(3)
C57 0.043(4) 0.018(3) 0.079(5) -0.005(3) 0.001(4) -0.003(2)
C58 0.034(3) 0.031(3) 0.048(4) 0.008(2) -0.007(3) -0.012(2)
C59 0.038(3) 0.022(3) 0.048(4) 0.002(2) -0.001(3) -0.006(2)
C60 0.024(3) 0.023(3) 0.046(3) -0.002(2) 0.001(3) -0.005(2)
C61 0.040(3) 0.024(3) 0.038(3) 0.002(2) -0.002(3) -0.010(2)
C62 0.028(3) 0.030(3) 0.033(3) -0.001(2) -0.003(2) -0.008(2)
C63 0.033(3) 0.031(3) 0.039(3) 0.003(2) 0.000(3) -0.012(2)
C64 0.028(3) 0.032(3) 0.051(4) 0.007(2) 0.000(3) -0.007(2)
C65 0.029(3) 0.019(2) 0.038(3) 0.004(2) -0.005(2) -0.010(2)
C66 0.027(3) 0.027(3) 0.046(3) 0.003(2) -0.014(3) -0.005(2)
C67 0.026(3) 0.025(3) 0.039(3) 0.004(2) -0.006(2) -0.006(2)
C68 0.047(3) 0.017(2) 0.029(3) -0.0009(19) -0.014(3) -0.012(2)
C69 0.024(3) 0.014(2) 0.033(3) 0.0042(19) -0.008(2) -0.0048(19)
C70 0.020(3) 0.019(2) 0.031(3) -0.0023(19) -0.003(2) -0.0025(19)
C71 0.038(3) 0.032(3) 0.038(3) 0.006(2) -0.008(3) -0.019(2)
C72 0.045(4) 0.033(3) 0.059(4) 0.012(3) -0.003(3) -0.023(3)
C73 0.093(6) 0.068(5) 0.043(4) 0.006(3) 0.004(4) -0.048(5)
C74 0.064(4) 0.037(3) 0.064(4) 0.021(3) -0.027(4) -0.031(3)
C75 0.015(2) 0.017(2) 0.030(3) 0.0026(18) -0.002(2) -0.0040(18)
C76 0.025(3) 0.022(2) 0.029(3) -0.0008(19) -0.007(2) -0.008(2)
C77 0.023(3) 0.024(2) 0.033(3) -0.004(2) -0.001(2) -0.008(2)
C78 0.015(2) 0.017(2) 0.034(3) -0.0075(19) 0.001(2) -0.0028(18)
C79 0.020(3) 0.022(2) 0.029(3) -0.0050(19) -0.003(2) -0.0049(19)
C80 0.023(3) 0.022(2) 0.027(3) -0.0023(19) 0.000(2) -0.010(2)
C81 0.035(3) 0.022(2) 0.025(3) 0.0028(19) 0.001(2) -0.013(2)
C82 0.042(3) 0.021(3) 0.037(3) -0.001(2) -0.001(3) -0.016(2)
C83 0.031(3) 0.025(3) 0.034(3) -0.004(2) 0.000(2) -0.014(2)
C84 0.037(3) 0.020(2) 0.037(3) -0.006(2) -0.001(3) -0.013(2)
C85 0.031(3) 0.028(3) 0.038(3) -0.007(2) 0.008(3) -0.013(2)
C86 0.040(3) 0.021(2) 0.036(3) -0.008(2) 0.004(3) -0.008(2)
C87 0.038(3) 0.037(3) 0.037(3) -0.021(2) 0.016(3) -0.018(3)
C88 0.030(3) 0.033(3) 0.033(3) -0.006(2) 0.008(3) -0.017(2)
C89 0.029(3) 0.044(3) 0.029(3) -0.010(2) 0.005(2) -0.021(2)
C90 0.034(3) 0.034(3) 0.033(3) -0.009(2) -0.004(3) -0.015(2)
C91 0.040(3) 0.043(3) 0.027(3) -0.006(2) 0.001(3) -0.013(3)
C92 0.041(3) 0.030(3) 0.031(3) 0.003(2) -0.008(3) -0.013(2)
C93 0.028(3) 0.024(2) 0.027(3) -0.0033(19) 0.000(2) -0.009(2)
C94 0.031(3) 0.021(2) 0.033(3) 0.000(2) -0.003(2) -0.011(2)
C95 0.028(3) 0.019(2) 0.024(3) 0.0019(18) -0.006(2) -0.007(2)
C96 0.030(3) 0.027(3) 0.032(3) 0.002(2) -0.003(2) -0.010(2)
C97 0.034(3) 0.023(3) 0.031(3) 0.002(2) -0.007(2) -0.008(2)
C98 0.052(4) 0.030(3) 0.056(4) 0.014(3) -0.011(3) -0.017(3)
C99 0.038(3) 0.040(3) 0.052(4) 0.013(3) -0.009(3) -0.017(3)
C100 0.033(3) 0.026(3) 0.033(3) 0.011(2) -0.011(2) -0.011(2)
C101 0.034(3) 0.035(3) 0.040(3) 0.010(2) -0.010(3) -0.011(2)
C102 0.040(4) 0.049(4) 0.045(4) 0.001(3) -0.017(3) -0.007(3)
C103 0.053(4) 0.027(3) 0.059(4) 0.017(3) -0.008(3) -0.004(3)
C104 0.031(3) 0.035(3) 0.049(4) 0.005(3) -0.006(3) -0.004(2)
C105 0.053(4) 0.031(3) 0.051(4) 0.011(3) -0.005(3) -0.012(3)
C106 0.030(3) 0.030(3) 0.060(4) 0.003(3) 0.006(3) -0.011(2)
C107 0.029(3) 0.026(3) 0.051(4) 0.003(2) -0.011(3) -0.008(2)
C108 0.032(3) 0.033(3) 0.054(4) 0.002(3) -0.012(3) -0.015(2)
C109 0.035(3) 0.024(3) 0.045(3) 0.002(2) -0.014(3) -0.011(2)
C110 0.030(3) 0.032(3) 0.057(4) 0.006(3) -0.006(3) -0.013(2)
C111 0.032(3) 0.037(3) 0.053(4) 0.006(3) -0.019(3) -0.014(2)
C112 0.046(4) 0.025(3) 0.029(3) -0.006(2) 0.001(3) -0.018(2)
C113 0.037(3) 0.028(3) 0.041(3) -0.008(2) -0.001(3) -0.011(2)
C114 0.035(3) 0.026(3) 0.036(3) -0.002(2) -0.005(3) -0.008(2)
C115 0.061(4) 0.026(3) 0.027(3) -0.005(2) -0.004(3) -0.020(3)
C116 0.023(3) 0.027(3) 0.033(3) -0.008(2) 0.004(2) -0.007(2)
C117 0.030(3) 0.022(2) 0.035(3) -0.009(2) 0.000(2) -0.005(2)
C118 0.044(3) 0.033(3) 0.035(3) 0.004(2) -0.006(3) -0.019(3)
C119 0.068(5) 0.028(3) 0.061(4) 0.006(3) -0.010(4) -0.019(3)
C120 0.093(6) 0.081(5) 0.033(4) 0.016(3) -0.023(4) -0.054(5)
C121 0.048(4) 0.037(3) 0.065(5) 0.009(3) 0.001(4) -0.014(3)
C122 0.031(3) 0.038(3) 0.039(3) -0.010(2) -0.004(3) -0.019(2)
C123 0.034(3) 0.020(2) 0.022(3) 0.0032(18) -0.008(2) -0.013(2)
C124 0.058(4) 0.022(3) 0.032(3) 0.006(2) -0.012(3) -0.020(3)
C125 0.071(5) 0.039(4) 0.082(5) -0.023(3) -0.053(4) 0.004(3)
C126 0.046(5) 0.109(7) 0.164(10) -0.106(7) -0.051(5) 0.022(4)
C127 0.049(4) 0.080(4) 0.080(5) -0.050(4) -0.002(3) -0.019(3)
C128 0.079(5) 0.082(5) 0.022(3) -0.013(3) 0.006(3) -0.053(4)
C129 0.056(5) 0.084(6) 0.064(5) -0.031(4) 0.013(4) -0.002(4)
C130 0.177(11) 0.120(8) 0.209(12) -0.125(8) 0.094(9) -0.096(8)
C131 0.173(12) 0.138(10) 0.065(7) 0.023(6) 0.007(7) -0.092(9)
C132 0.092(4) 0.077(4) 0.083(4) -0.026(3) 0.029(4) -0.037(4)
C133 0.077(5) 0.076(4) 0.082(5) -0.033(4) 0.035(4) -0.039(4)
C134 0.040(4) 0.050(4) 0.080(5) -0.024(3) 0.005(3) -0.020(3)
C135 0.038(3) 0.040(3) 0.059(4) -0.015(3) -0.004(3) -0.009(3)
C136 0.041(3) 0.034(3) 0.063(4) -0.003(3) -0.015(3) -0.017(3)
C137 0.041(3) 0.028(3) 0.057(4) 0.001(2) -0.019(3) -0.009(2)
C138 0.027(3) 0.029(3) 0.049(3) 0.006(2) -0.006(3) -0.011(2)
C139 0.025(3) 0.028(3) 0.025(3) 0.000(2) -0.003(2) -0.006(2)
C140 0.036(3) 0.028(3) 0.038(3) 0.001(2) 0.005(3) -0.009(2)
C141 0.048(4) 0.027(3) 0.025(3) -0.004(2) 0.008(3) -0.017(2)
C142 0.033(3) 0.020(2) 0.034(3) 0.001(2) -0.006(2) -0.012(2)
C143 0.035(3) 0.021(2) 0.031(3) 0.002(2) -0.009(2) -0.013(2)
C144 0.034(3) 0.022(2) 0.021(3) -0.0044(18) -0.005(2) -0.012(2)
C145 0.057(4) 0.042(3) 0.020(3) 0.008(2) -0.009(3) -0.031(3)
C146 0.155(9) 0.035(4) 0.065(5) 0.026(3) -0.062(5) -0.035(5)
C147 0.076(7) 0.243(14) 0.054(6) 0.026(7) -0.028(5) -0.098(8)
C148 0.152(10) 0.068(5) 0.048(5) -0.022(4) -0.033(5) -0.010(6)
C149 0.038(4) 0.065(4) 0.035(4) 0.006(3) 0.002(3) 0.006(3)
C150 0.067(5) 0.055(4) 0.073(5) -0.009(4) -0.027(4) -0.006(4)
C151 0.045(4) 0.062(5) 0.090(6) -0.007(4) -0.006(4) -0.018(4)
Cl1 0.0821(14) 0.0433(9) 0.0576(11) -0.0004(7) 0.0206(10) -0.0156(9)
Cl2 0.0421(12) 0.219(3) 0.0528(14) -0.0155(16) -0.0125(11) 0.0316(15)
Cl3 0.0985(16) 0.0662(12) 0.0596(12) 0.0122(9) -0.0249(11) -0.0496(11)
Cl4 0.0607(12) 0.0566(11) 0.1002(17) 0.0080(10) -0.0140(11) -0.0173(9)
Cl5 0.0585(12) 0.0485(10) 0.137(2) -0.0088(11) -0.0453(13) -0.0038(9)
Cl6 0.0681(14) 0.0817(15) 0.0906(17) 0.0275(12) 0.0018(13) -0.0002(11)
Cl7 0.177(3) 0.1127(19) 0.0695(15) 0.0140(13) -0.0305(16) -0.106(2)
Cl8 0.0841(17) 0.0926(17) 0.116(2) -0.0174(15) 0.0175(16) -0.0435(14)
Cl9 0.176(3) 0.0718(15) 0.0946(19) 0.0052(13) -0.0329(18) -0.0688(18)
C152 0.161(10) 0.066(5) 0.054(5) -0.001(4) -0.002(6) -0.049(6)
Cl10 0.145(3) 0.116(2) 0.0818(18) 0.0104(15) 0.0033(17) -0.074(2)
Cl11 0.139(2) 0.0607(12) 0.0572(12) -0.0090(9) 0.0012(13) -0.0469(13)
Cl12 0.199(3) 0.0645(14) 0.0661(15) 0.0091(11) 0.0023(17) -0.0515(17)

loop_
_atom_type_symbol
_atom_type_description
_atom_type_scat_dispersion_real
_atom_type_scat_dispersion_imag
_atom_type_scat_source
C C 0.0033 0.0016 'International Tables Vol C Tables 4.2.6.8 and 6.1.1.4'
H H 0.0000 0.0000 'International Tables Vol C Tables 4.2.6.8 and 6.1.1.4'
N N 0.0061 0.0033 'International Tables Vol C Tables 4.2.6.8 and 6.1.1.4'
O O 0.0106 0.0060 'International Tables Vol C Tables 4.2.6.8 and 6.1.1.4'
Cl Cl 0.1484 0.1585 'International Tables Vol C Tables 4.2.6.8 and 6.1.1.4'

loop_
_geom_angle_atom_site_label_1
_geom_angle_atom_site_label_2
_geom_angle_atom_site_label_3
_geom_angle
C31 O1 C26 124.5(5)
C38 O2 C37 116.2(4)
C53 O3 C58 120.2(4)
C65 O4 C64 119.4(4)
C100 O5 C105 115.3(4)
C112 O6 C111 110.5(4)
C127 O7 C132 112.2(7)
C132 O7' C127 127.1(15)
C139 O8 C138 121.8(4)
C1 N1 C4 107.9(4)
C1 N1 H1 126.0
C4 N1 H1 126.0
C6 N2 C9 107.6(4)
C11 N3 C14 107.9(4)
C11 N3 H3 126.0
C14 N3 H3 126.0
C19 N4 C16 107.4(4)
C75 N5 C78 108.1(4)
C75 N5 H5 125.9
C78 N5 H5 125.9
C80 N6 C83 108.9(4)
C85 N7 C88 106.9(4)
C85 N7 H7 126.6
C88 N7 H7 126.6
C90 N8 C93 108.3(4)
N1 C1 C20 126.5(4)
N1 C1 C2 108.9(4)
C20 C1 C2 123.6(5)
C3 C2 C1 107.7(4)
C3 C2 H2 126.1
C1 C2 H2 126.1
C2 C3 C4 107.2(4)
C2 C3 H3A 126.4
C4 C3 H3A 126.4
N1 C4 C5 125.5(4)
N1 C4 C3 108.1(4)
C5 C4 C3 126.4(4)
C4 C5 C6 123.5(4)
C4 C5 C48 118.9(4)
C6 C5 C48 117.5(4)
N2 C6 C5 125.4(4)
N2 C6 C7 108.8(4)
C5 C6 C7 125.7(4)
C8 C7 C6 108.0(4)
C8 C7 H7A 126.0
C6 C7 H7A 126.0
C7 C8 C9 106.6(4)
C7 C8 H8 126.7
C9 C8 H8 126.7
N2 C9 C10 126.7(4)
N2 C9 C8 108.8(4)
C10 C9 C8 124.4(5)
C9 C10 C11 124.1(5)
C9 C10 C43 118.9(4)
C11 C10 C43 117.1(4)
N3 C11 C12 110.1(4)
N3 C11 C10 125.4(4)
C12 C11 C10 124.2(5)
C13 C12 C11 106.1(4)
C13 C12 H12 126.9
C11 C12 H12 126.9
C12 C13 C14 107.5(4)
C12 C13 H13 126.3
C14 C13 H13 126.3
N3 C14 C15 125.9(4)
N3 C14 C13 108.4(4)
C15 C14 C13 125.6(4)
C14 C15 C16 125.3(4)
C14 C15 C70 118.7(4)
C16 C15 C70 116.0(4)
N4 C16 C15 124.7(4)
N4 C16 C17 108.7(4)
C15 C16 C17 126.5(4)
C18 C17 C16 107.6(5)
C18 C17 H17 126.2
C16 C17 H17 126.2
C17 C18 C19 107.0(4)
C17 C18 H18 126.5
C19 C18 H18 126.5
N4 C19 C20 125.2(4)
N4 C19 C18 109.0(4)
C20 C19 C18 125.7(4)
C1 C20 C19 124.4(4)
C1 C20 C21 116.7(4)
C19 C20 C21 118.7(4)
C22 C21 C26 118.9(5)
C22 C21 C20 124.4(5)
C26 C21 C20 116.6(5)
C21 C22 C23 122.8(6)
C21 C22 H22 118.6
C23 C22 H22 118.6
C24 C23 C22 115.9(6)
C24 C23 C27 118.4(7)
C22 C23 C27 125.7(8)
C23 C24 C25 122.9(6)
C23 C24 H24 118.6
C25 C24 H24 118.6
C26 C25 C24 119.2(7)
C26 C25 H25 120.4
C24 C25 H25 120.4
C25 C26 O1 125.3(6)
C25 C26 C21 120.4(6)
O1 C26 C21 114.3(5)
C28 C27 C23 111.2(7)
C28 C27 C29 110.8(9)
C23 C27 C29 111.6(7)
C28 C27 C30 109.6(7)
C23 C27 C30 108.3(7)
C29 C27 C30 105.1(7)
C27 C28 H28A 109.5
C27 C28 H28B 109.5
H28A C28 H28B 109.5
C27 C28 H28C 109.5
H28A C28 H28C 109.5
H28B C28 H28C 109.5
C27 C29 H29A 109.5
C27 C29 H29B 109.5
H29A C29 H29B 109.5
C27 C29 H29C 109.5
H29A C29 H29C 109.5
H29B C29 H29C 109.5
C27 C30 H30A 109.5
C27 C30 H30B 109.5
H30A C30 H30B 109.5
C27 C30 H30C 109.5
H30A C30 H30C 109.5
H30B C30 H30C 109.5
O1 C31 C32 107.7(5)
O1 C31 H31A 110.2
C32 C31 H31A 110.2
O1 C31 H31B 110.2
C32 C31 H31B 110.2
H31A C31 H31B 108.5
C31 C32 C33 112.3(6)
C31 C32 H32A 109.1
C33 C32 H32A 109.1
C31 C32 H32B 109.1
C33 C32 H32B 109.1
H32A C32 H32B 107.9
C34 C33 C32 109.2(5)
C34 C33 H33A 109.8
C32 C33 H33A 109.8
C34 C33 H33B 109.8
C32 C33 H33B 109.8
H33A C33 H33B 108.3
C35 C34 C33 113.7(5)
C35 C34 H34A 108.8
C33 C34 H34A 108.8
C35 C34 H34B 108.8
C33 C34 H34B 108.8
H34A C34 H34B 107.7
C34 C35 C36 112.3(5)
C34 C35 H35A 109.1
C36 C35 H35A 109.1
C34 C35 H35B 109.1
C36 C35 H35B 109.1
H35A C35 H35B 107.9
C37 C36 C35 117.2(6)
C37 C36 H36A 108.0
C35 C36 H36A 108.0
C37 C36 H36B 108.0
C35 C36 H36B 108.0
H36A C36 H36B 107.3
O2 C37 C36 112.8(5)
O2 C38 C43 118.4(5)
O2 C38 C39 121.4(5)
C43 C38 C39 120.1(5)
C40 C39 C38 119.4(6)
C40 C39 H39 120.3
C38 C39 H39 120.3
C39 C40 C41 121.7(6)
C39 C40 H40 119.1
C41 C40 H40 119.1
C42 C41 C40 116.8(5)
C42 C41 C44 123.8(6)
C40 C41 C44 119.4(5)
C41 C42 C43 123.9(5)
C41 C42 H42 118.1
C43 C42 H42 118.1
C38 C43 C42 117.9(5)
C38 C43 C10 119.5(5)
C42 C43 C10 122.4(5)
C41 C44 C45 113.2(6)
C41 C44 C47 110.9(5)
C45 C44 C47 106.2(6)
C41 C44 C46 111.2(5)
C45 C44 C46 109.2(5)
C47 C44 C46 105.7(7)
C44 C45 H45A 109.5
C44 C45 H45B 109.5
H45A C45 H45B 109.5
C44 C45 H45C 109.5
H45A C45 H45C 109.5
H45B C45 H45C 109.5
C44 C46 H46A 109.5
C44 C46 H46B 109.5
H46A C46 H46B 109.5
C44 C46 H46C 109.5
H46A C46 H46C 109.5
H46B C46 H46C 109.5
C44 C47 H47A 109.5
C44 C47 H47B 109.5
H47A C47 H47B 109.5
C44 C47 H47C 109.5
H47A C47 H47C 109.5
H47B C47 H47C 109.5
C49 C48 C53 119.3(4)
C49 C48 C5 122.8(4)
C53 C48 C5 117.7(4)
C48 C49 C50 120.4(5)
C48 C49 H49 119.8
C50 C49 H49 119.8
C51 C50 C49 119.1(5)
C51 C50 C54 120.1(4)
C49 C50 C54 120.9(5)
C50 C51 C52 122.0(5)
C50 C51 H51 119.0
C52 C51 H51 119.0
C51 C52 C53 119.2(5)
C51 C52 H52 120.4
C53 C52 H52 120.4
O3 C53 C52 125.8(5)
O3 C53 C48 114.1(4)
C52 C53 C48 120.1(5)
C56 C54 C57 107.9(5)
C56 C54 C55 110.4(5)
C57 C54 C55 107.0(5)
C56 C54 C50 109.9(5)
C57 C54 C50 112.6(4)
C55 C54 C50 109.0(5)
C54 C55 H55A 109.5
C54 C55 H55B 109.5
H55A C55 H55B 109.5
C54 C55 H55C 109.5
H55A C55 H55C 109.5
H55B C55 H55C 109.5
C54 C56 H56A 109.5
C54 C56 H56B 109.5
H56A C56 H56B 109.5
C54 C56 H56C 109.5
H56A C56 H56C 109.5
H56B C56 H56C 109.5
C54 C57 H57A 109.5
C54 C57 H57B 109.5
H57A C57 H57B 109.5
C54 C57 H57C 109.5
H57A C57 H57C 109.5
H57B C57 H57C 109.5
O3 C58 C59 106.2(4)
O3 C58 H58A 110.5
C59 C58 H58A 110.5
O3 C58 H58B 110.5
C59 C58 H58B 110.5
H58A C58 H58B 108.7
C60 C59 C58 112.7(5)
C60 C59 H59A 109.0
C58 C59 H59A 109.0
C60 C59 H59B 109.0
C58 C59 H59B 109.0
H59A C59 H59B 107.8
C59 C60 C61 112.9(4)
C59 C60 H60A 109.0
C61 C60 H60A 109.0
C59 C60 H60B 109.0
C61 C60 H60B 109.0
H60A C60 H60B 107.8
C62 C61 C60 113.6(4)
C62 C61 H61A 108.8
C60 C61 H61A 108.8
C62 C61 H61B 108.8
C60 C61 H61B 108.8
H61A C61 H61B 107.7
C63 C62 C61 112.1(4)
C63 C62 H62A 109.2
C61 C62 H62A 109.2
C63 C62 H62B 109.2
C61 C62 H62B 109.2
H62A C62 H62B 107.9
C64 C63 C62 115.6(5)
C64 C63 H63A 108.4
C62 C63 H63A 108.4
C64 C63 H63B 108.4
C62 C63 H63B 108.4
H63A C63 H63B 107.4
O4 C64 C63 105.7(4)
O4 C64 H64A 110.6
C63 C64 H64A 110.6
O4 C64 H64B 110.6
C63 C64 H64B 110.6
H64A C64 H64B 108.7
O4 C65 C66 125.1(5)
O4 C65 C70 114.3(4)
C66 C65 C70 120.5(5)
C65 C66 C67 118.4(5)
C65 C66 H66 120.8
C67 C66 H66 120.8
C68 C67 C66 122.9(5)
C68 C67 H67 118.5
C66 C67 H67 118.5
C67 C68 C69 116.6(5)
C67 C68 C71 123.0(5)
C69 C68 C71 120.3(5)
C70 C69 C68 122.3(5)
C70 C69 H69 118.8
C68 C69 H69 118.8
C65 C70 C69 119.3(4)
C65 C70 C15 116.8(4)
C69 C70 C15 123.9(4)
C68 C71 C73 107.7(4)
C68 C71 C74 111.6(5)
C73 C71 C74 109.1(5)
C68 C71 C72 111.1(5)
C73 C71 C72 109.9(5)
C74 C71 C72 107.4(5)
C71 C72 H72A 109.5
C71 C72 H72B 109.5
H72A C72 H72B 109.5
C71 C72 H72C 109.5
H72A C72 H72C 109.5
H72B C72 H72C 109.5
C71 C73 H73A 109.5
C71 C73 H73B 109.5
H73A C73 H73B 109.5
C71 C73 H73C 109.5
H73A C73 H73C 109.5
H73B C73 H73C 109.5
C71 C74 H74A 109.5
C71 C74 H74B 109.5
H74A C74 H74B 109.5
C71 C74 H74C 109.5
H74A C74 H74C 109.5
H74B C74 H74C 109.5
N5 C75 C94 126.1(4)
N5 C75 C76 109.5(4)
C94 C75 C76 124.3(4)
C77 C76 C75 106.4(4)
C77 C76 H76 126.8
C75 C76 H76 126.8
C76 C77 C78 107.3(4)
C76 C77 H77 126.3
C78 C77 H77 126.3
N5 C78 C79 127.1(4)
N5 C78 C77 108.6(4)
C79 C78 C77 124.4(5)
C78 C79 C80 122.5(4)
C78 C79 C144 117.6(4)
C80 C79 C144 119.9(4)
N6 C80 C79 125.9(4)
N6 C80 C81 108.1(4)
C79 C80 C81 125.9(5)
C82 C81 C80 106.9(5)
C82 C81 H81 126.6
C80 C81 H81 126.6
C81 C82 C83 109.4(5)
C81 C82 H82 125.3
C83 C82 H82 125.3
N6 C83 C84 125.9(5)
N6 C83 C82 106.6(4)
C84 C83 C82 127.3(5)
C85 C84 C83 124.4(5)
C85 C84 C117 117.6(4)
C83 C84 C117 118.0(5)
N7 C85 C84 127.0(5)
N7 C85 C86 108.5(5)
C84 C85 C86 123.8(5)
C87 C86 C85 108.2(5)
C87 C86 H86 125.9
C85 C86 H86 125.9
C86 C87 C88 108.0(5)
C86 C87 H87 126.0
C88 C87 H87 126.0
N7 C88 C89 123.8(5)
N7 C88 C87 108.4(5)
C89 C88 C87 127.8(5)
C90 C89 C88 124.6(5)
C90 C89 C122 117.0(5)
C88 C89 C122 118.4(5)
N8 C90 C89 126.1(5)
N8 C90 C91 108.1(4)
C89 C90 C91 125.8(5)
C92 C91 C90 107.0(5)
C92 C91 H91 126.5
C90 C91 H91 126.5
C91 C92 C93 108.0(5)
C91 C92 H92 126.0
C93 C92 H92 126.0
N8 C93 C94 125.3(5)
N8 C93 C92 108.5(4)
C94 C93 C92 126.1(5)
C75 C94 C93 125.7(4)
C75 C94 C95 118.5(4)
C93 C94 C95 115.7(4)
C96 C95 C100 119.2(4)
C96 C95 C94 124.2(4)
C100 C95 C94 116.6(4)
C95 C96 C97 122.8(5)
C95 C96 H96 118.6
C97 C96 H96 118.6
C98 C97 C96 117.2(5)
C98 C97 C101 123.2(5)
C96 C97 C101 119.6(5)
C97 C98 C99 121.7(5)
C97 C98 H98 119.2
C99 C98 H98 119.2
C98 C99 C100 120.4(5)
C98 C99 H99 119.8
C100 C99 H99 119.8
O5 C100 C99 123.2(5)
O5 C100 C95 118.1(4)
C99 C100 C95 118.7(5)
C97 C101 C104 109.4(5)
C97 C101 C103 111.5(5)
C104 C101 C103 109.4(5)
C97 C101 C102 109.2(5)
C104 C101 C102 109.2(5)
C103 C101 C102 108.0(5)
C101 C102 H10A 109.5
C101 C102 H10B 109.5
H10A C102 H10B 109.5
C101 C102 H10C 109.5
H10A C102 H10C 109.5
H10B C102 H10C 109.5
C101 C103 H10D 109.5
C101 C103 H10E 109.5
H10D C103 H10E 109.5
C101 C103 H10F 109.5
H10D C103 H10F 109.5
H10E C103 H10F 109.5
C101 C104 H10G 109.5
C101 C104 H10H 109.5
H10G C104 H10H 109.5
C101 C104 H10I 109.5
H10G C104 H10I 109.5
H10H C104 H10I 109.5
O5 C105 C106 107.2(5)
O5 C105 H10J 110.3
C106 C105 H10J 110.3
O5 C105 H10K 110.3
C106 C105 H10K 110.3
H10J C105 H10K 108.5
C105 C106 C107 113.3(5)
C105 C106 H10L 108.9
C107 C106 H10L 108.9
C105 C106 H10M 108.9
C107 C106 H10M 108.9
H10L C106 H10M 107.7
C108 C107 C106 112.1(5)
C108 C107 H10N 109.2
C106 C107 H10N 109.2
C108 C107 H10O 109.2
C106 C107 H10O 109.2
H10N C107 H10O 107.9
C109 C108 C107 113.2(5)
C109 C108 H10P 108.9
C107 C108 H10P 108.9
C109 C108 H10Q 108.9
C107 C108 H10Q 108.9
H10P C108 H10Q 107.8
C108 C109 C110 112.2(5)
C108 C109 H10R 109.2
C110 C109 H10R 109.2
C108 C109 H10S 109.2
C110 C109 H10S 109.2
H10R C109 H10S 107.9
C111 C110 C109 115.9(5)
C111 C110 H11A 108.3
C109 C110 H11A 108.3
C111 C110 H11B 108.3
C109 C110 H11B 108.3
H11A C110 H11B 107.4
O6 C111 C110 109.1(5)
O6 C111 H11C 109.9
C110 C111 H11C 109.9
O6 C111 H11D 109.9
C110 C111 H11D 109.9
H11C C111 H11D 108.3
O6 C112 C117 119.7(5)
O6 C112 C113 119.9(5)
C117 C112 C113 120.4(5)
C114 C113 C112 119.8(5)
C114 C113 H113 120.1
C112 C113 H113 120.1
C113 C114 C115 121.3(5)
C113 C114 H114 119.3
C115 C114 H114 119.3
C114 C115 C116 117.8(5)
C114 C115 C118 120.3(5)
C116 C115 C118 121.9(5)
C117 C116 C115 122.4(5)
C117 C116 H116 118.8
C115 C116 H116 118.8
C116 C117 C112 118.2(5)
C116 C117 C84 123.8(5)
C112 C117 C84 117.9(5)
C120 C118 C119 109.0(5)
C120 C118 C115 108.6(5)
C119 C118 C115 109.7(5)
C120 C118 C121 109.0(5)
C119 C118 C121 107.3(5)
C115 C118 C121 113.1(5)
C118 C119 H11E 109.5
C118 C119 H11F 109.5
H11E C119 H11F 109.5
C118 C119 H11G 109.5
H11E C119 H11G 109.5
H11F C119 H11G 109.5
C118 C120 H12A 109.5
C118 C120 H12B 109.5
H12A C120 H12B 109.5
C118 C120 H12C 109.5
H12A C120 H12C 109.5
H12B C120 H12C 109.5
C118 C121 H12D 109.5
C118 C121 H12E 109.5
H12D C121 H12E 109.5
C118 C121 H12F 109.5
H12D C121 H12F 109.5
H12E C121 H12F 109.5
C123 C122 C127 117.7(6)
C123 C122 C89 122.6(5)
C127 C122 C89 119.4(5)
C122 C123 C124 123.0(5)
C122 C123 H123 118.5
C124 C123 H123 118.5
C125 C124 C123 116.5(6)
C125 C124 C128 119.8(6)
C123 C124 C128 123.6(6)
C126 C125 C124 120.9(7)
C126 C125 H125 119.6
C124 C125 H125 119.6
C125 C126 C127 122.1(7)
C125 C126 H126 118.9
C127 C126 H126 118.9
O7 C127 C126 108.7(8)
O7 C127 C122 128.4(7)
C126 C127 C122 119.6(6)
C126 C127 O7' 134.6(8)
C122 C127 O7' 100.1(7)
C130 C128 C129 115.6(9)
C130 C128 C124 108.9(6)
C129 C128 C124 113.2(5)
C130 C128 C131 114.1(9)
C129 C128 C131 104.7(7)
C124 C128 C131 99.3(7)
C128 C129 H12G 109.5
C128 C129 H12H 109.5
H12G C129 H12H 109.5
C128 C129 H12I 109.5
H12G C129 H12I 109.5
H12H C129 H12I 109.5
C128 C130 H13A 109.5
C128 C130 H13B 109.5
H13A C130 H13B 109.5
C128 C130 H13C 109.5
H13A C130 H13C 109.5
H13B C130 H13C 109.5
C128 C131 H13D 109.5
C128 C131 H13E 109.5
H13D C131 H13E 109.5
C128 C131 H13F 109.5
H13D C131 H13F 109.5
H13E C131 H13F 109.5
O7' C132 C133 130.8(14)
O7 C132 C133 107.5(6)
O7 C132 H13G 110.2
C133 C132 H13G 110.2
O7 C132 H13H 110.2
C133 C132 H13H 110.2
H13G C132 H13H 108.5
C134 C133 C132 108.7(6)
C134 C133 H13I 109.9
C132 C133 H13I 109.9
C134 C133 H13J 109.9
C132 C133 H13J 109.9
H13I C133 H13J 108.3
C135 C134 C133 110.7(5)
C135 C134 H13K 109.5
C133 C134 H13K 109.5
C135 C134 H13L 109.5
C133 C134 H13L 109.5
H13K C134 H13L 108.1
C134 C135 C136 113.0(5)
C134 C135 H13M 109.0
C136 C135 H13M 109.0
C134 C135 H13N 109.0
C136 C135 H13N 109.0
H13M C135 H13N 107.8
C135 C136 C137 111.8(5)
C135 C136 H13O 109.3
C137 C136 H13O 109.3
C135 C136 H13P 109.3
C137 C136 H13P 109.3
H13O C136 H13P 107.9
C138 C137 C136 114.5(5)
C138 C137 H13Q 108.6
C136 C137 H13Q 108.6
C138 C137 H13R 108.6
C136 C137 H13R 108.6
H13Q C137 H13R 107.6
O8 C138 C137 105.3(4)
O8 C138 H13S 110.7
C137 C138 H13S 110.7
O8 C138 H13T 110.7
C137 C138 H13T 110.7
H13S C138 H13T 108.8
O8 C139 C144 115.7(4)
O8 C139 C140 124.7(5)
C144 C139 C140 119.6(5)
C141 C140 C139 119.6(5)
C141 C140 H140 120.2
C139 C140 H140 120.2
C142 C141 C140 122.6(5)
C142 C141 H141 118.7
C140 C141 H141 118.7
C141 C142 C143 116.7(5)
C141 C142 C145 122.3(5)
C143 C142 C145 120.9(5)
C144 C143 C142 122.9(5)
C144 C143 H143 118.6
C142 C143 H143 118.6
C143 C144 C139 118.6(4)
C143 C144 C79 123.2(5)
C139 C144 C79 118.2(5)
C147 C145 C146 115.3(7)
C147 C145 C148 104.2(7)
C146 C145 C148 105.0(6)
C147 C145 C142 111.4(5)
C146 C145 C142 108.8(5)
C148 C145 C142 111.9(6)
C145 C146 H14A 109.5
C145 C146 H14B 109.5
H14A C146 H14B 109.5
C145 C146 H14C 109.5
H14A C146 H14C 109.5
H14B C146 H14C 109.5
C145 C147 H14D 109.5
C145 C147 H14E 109.5
H14D C147 H14E 109.5
C145 C147 H14F 109.5
H14D C147 H14F 109.5
H14E C147 H14F 109.5
C145 C148 H14G 109.5
C145 C148 H14H 109.5
H14G C148 H14H 109.5
C145 C148 H14I 109.5
H14G C148 H14I 109.5
H14H C148 H14I 109.5
Cl2 C149 Cl3 111.7(4)
Cl2 C149 Cl1 108.9(4)
Cl3 C149 Cl1 109.0(4)
Cl2 C149 H149 109.1
Cl3 C149 H149 109.1
Cl1 C149 H149 109.1
Cl5 C150 Cl4 111.5(5)
Cl5 C150 Cl6 111.1(4)
Cl4 C150 Cl6 110.1(4)
Cl5 C150 H150 108.0
Cl4 C150 H150 108.0
Cl6 C150 H150 108.0
Cl9 C151 Cl7 111.0(5)
Cl9 C151 Cl8 113.0(4)
Cl7 C151 Cl8 110.8(4)
Cl9 C151 H151 107.3
Cl7 C151 H151 107.3
Cl8 C151 H151 107.3
Cl12 C152 Cl10 111.2(6)
Cl12 C152 Cl11 108.7(4)
Cl10 C152 Cl11 109.6(5)
Cl12 C152 H152 109.1
Cl10 C152 H152 109.1
Cl11 C152 H152 109.1

loop_
_geom_bond_atom_site_label_1
_geom_bond_atom_site_label_2
_geom_bond_distance
O1 C31 1.372(6)
O1 C26 1.389(6)
O2 C38 1.382(6)
O2 C37 1.431(6)
O3 C53 1.374(6)
O3 C58 1.408(7)
O4 C65 1.373(6)
O4 C64 1.457(6)
O5 C100 1.377(6)
O5 C105 1.432(7)
O6 C112 1.398(6)
O6 C111 1.452(7)
O7 C127 1.376(10)
O7 C132 1.391(8)
O7' C132 0.911(13)
O7' C127 1.630(15)
O8 C139 1.366(6)
O8 C138 1.422(5)
N1 C1 1.366(6)
N1 C4 1.372(6)
N1 H1 0.8800
N2 C6 1.373(6)
N2 C9 1.376(6)
N3 C11 1.354(7)
N3 C14 1.366(6)
N3 H3 0.8800
N4 C19 1.360(6)
N4 C16 1.377(6)
N5 C75 1.371(6)
N5 C78 1.373(6)
N5 H5 0.8800
N6 C80 1.369(6)
N6 C83 1.382(6)
N7 C85 1.387(7)
N7 C88 1.396(7)
N7 H7 0.8800
N8 C90 1.376(7)
N8 C93 1.380(6)
C1 C20 1.408(7)
C1 C2 1.431(7)
C2 C3 1.349(7)
C2 H2 0.9500
C3 C4 1.449(7)
C3 H3A 0.9500
C4 C5 1.404(7)
C5 C6 1.413(7)
C5 C48 1.491(6)
C6 C7 1.449(7)
C7 C8 1.349(7)
C7 H7A 0.9500
C8 C9 1.466(7)
C8 H8 0.9500
C9 C10 1.389(7)
C10 C11 1.435(7)
C10 C43 1.498(7)
C11 C12 1.428(7)
C12 C13 1.371(7)
C12 H12 0.9500
C13 C14 1.438(7)
C13 H13 0.9500
C14 C15 1.401(7)
C15 C16 1.406(7)
C15 C70 1.510(6)
C16 C17 1.448(7)
C17 C18 1.339(7)
C17 H17 0.9500
C18 C19 1.460(7)
C18 H18 0.9500
C19 C20 1.418(6)
C20 C21 1.503(7)
C21 C22 1.387(8)
C21 C26 1.400(8)
C22 C23 1.398(8)
C22 H22 0.9500
C23 C24 1.389(10)
C23 C27 1.503(10)
C24 C25 1.402(10)
C24 H24 0.9500
C25 C26 1.366(8)
C25 H25 0.9500
C27 C28 1.489(13)
C27 C29 1.534(10)
C27 C30 1.581(11)
C28 H28A 0.9800
C28 H28B 0.9800
C28 H28C 0.9800
C29 H29A 0.9800
C29 H29B 0.9800
C29 H29C 0.9800
C30 H30A 0.9800
C30 H30B 0.9800
C30 H30C 0.9800
C31 C32 1.533(7)
C31 H31A 0.9900
C31 H31B 0.9900
C32 C33 1.549(7)
C32 H32A 0.9900
C32 H32B 0.9900
C33 C34 1.544(7)
C33 H33A 0.9900
C33 H33B 0.9900
C34 C35 1.513(7)
C34 H34A 0.9900
C34 H34B 0.9900
C35 C36 1.534(7)
C35 H35A 0.9900
C35 H35B 0.9900
C36 C37 1.502(7)
C36 H36A 0.9900
C36 H36B 0.9900
C38 C43 1.385(8)
C38 C39 1.407(8)
C39 C40 1.391(9)
C39 H39 0.9500
C40 C41 1.395(9)
C40 H40 0.9500
C41 C42 1.374(7)
C41 C44 1.519(8)
C42 C43 1.400(7)
C42 H42 0.9500
C44 C45 1.530(9)
C44 C47 1.545(10)
C44 C46 1.554(8)
C45 H45A 0.9800
C45 H45B 0.9800
C45 H45C 0.9800
C46 H46A 0.9800
C46 H46B 0.9800
C46 H46C 0.9800
C47 H47A 0.9800
C47 H47B 0.9800
C47 H47C 0.9800
C48 C49 1.399(7)
C48 C53 1.414(7)
C49 C50 1.404(7)
C49 H49 0.9500
C50 C51 1.377(7)
C50 C54 1.559(7)
C51 C52 1.392(7)
C51 H51 0.9500
C52 C53 1.394(7)
C52 H52 0.9500
C54 C56 1.542(8)
C54 C57 1.550(8)
C54 C55 1.551(9)
C55 H55A 0.9800
C55 H55B 0.9800
C55 H55C 0.9800
C56 H56A 0.9800
C56 H56B 0.9800
C56 H56C 0.9800
C57 H57A 0.9800
C57 H57B 0.9800
C57 H57C 0.9800
C58 C59 1.531(7)
C58 H58A 0.9900
C58 H58B 0.9900
C59 C60 1.528(8)
C59 H59A 0.9900
C59 H59B 0.9900
C60 C61 1.547(7)
C60 H60A 0.9900
C60 H60B 0.9900
C61 C62 1.535(7)
C61 H61A 0.9900
C61 H61B 0.9900
C62 C63 1.517(7)
C62 H62A 0.9900
C62 H62B 0.9900
C63 C64 1.510(7)
C63 H63A 0.9900
C63 H63B 0.9900
C64 H64A 0.9900
C64 H64B 0.9900
C65 C66 1.387(7)
C65 C70 1.389(7)
C66 C67 1.418(7)
C66 H66 0.9500
C67 C68 1.369(8)
C67 H67 0.9500
C68 C69 1.408(7)
C68 C71 1.531(7)
C69 C70 1.391(7)
C69 H69 0.9500
C71 C73 1.537(9)
C71 C74 1.540(8)
C71 C72 1.553(9)
C72 H72A 0.9800
C72 H72B 0.9800
C72 H72C 0.9800
C73 H73A 0.9800
C73 H73B 0.9800
C73 H73C 0.9800
C74 H74A 0.9800
C74 H74B 0.9800
C74 H74C 0.9800
C75 C94 1.405(7)
C75 C76 1.455(7)
C76 C77 1.375(7)
C76 H76 0.9500
C77 C78 1.461(6)
C77 H77 0.9500
C78 C79 1.393(7)
C79 C80 1.410(6)
C79 C144 1.499(7)
C80 C81 1.456(7)
C81 C82 1.334(7)
C81 H81 0.9500
C82 C83 1.446(7)
C82 H82 0.9500
C83 C84 1.427(7)
C84 C85 1.399(8)
C84 C117 1.484(7)
C85 C86 1.447(7)
C86 C87 1.336(8)
C86 H86 0.9500
C87 C88 1.448(7)
C87 H87 0.9500
C88 C89 1.403(8)
C89 C90 1.382(7)
C89 C122 1.505(8)
C90 C91 1.444(8)
C91 C92 1.371(7)
C91 H91 0.9500
C92 C93 1.419(7)
C92 H92 0.9500
C93 C94 1.406(7)
C94 C95 1.505(6)
C95 C96 1.382(7)
C95 C100 1.409(7)
C96 C97 1.389(7)
C96 H96 0.9500
C97 C98 1.385(8)
C97 C101 1.534(8)
C98 C99 1.391(9)
C98 H98 0.9500
C99 C100 1.394(7)
C99 H99 0.9500
C101 C104 1.541(8)
C101 C103 1.552(7)
C101 C102 1.561(8)
C102 H10A 0.9800
C102 H10B 0.9800
C102 H10C 0.9800
C103 H10D 0.9800
C103 H10E 0.9800
C103 H10F 0.9800
C104 H10G 0.9800
C104 H10H 0.9800
C104 H10I 0.9800
C105 C106 1.529(8)
C105 H10J 0.9900
C105 H10K 0.9900
C106 C107 1.549(7)
C106 H10L 0.9900
C106 H10M 0.9900
C107 C108 1.540(8)
C107 H10N 0.9900
C107 H10O 0.9900
C108 C109 1.513(7)
C108 H10P 0.9900
C108 H10Q 0.9900
C109 C110 1.527(7)
C109 H10R 0.9900
C109 H10S 0.9900
C110 C111 1.510(8)
C110 H11A 0.9900
C110 H11B 0.9900
C111 H11C 0.9900
C111 H11D 0.9900
C112 C117 1.399(8)
C112 C113 1.404(8)
C113 C114 1.390(8)
C113 H113 0.9500
C114 C115 1.390(8)
C114 H114 0.9500
C115 C116 1.409(8)
C115 C118 1.535(7)
C116 C117 1.393(7)
C116 H116 0.9500
C118 C120 1.524(9)
C118 C119 1.527(8)
C118 C121 1.575(8)
C119 H11E 0.9800
C119 H11F 0.9800
C119 H11G 0.9800
C120 H12A 0.9800
C120 H12B 0.9800
C120 H12C 0.9800
C121 H12D 0.9800
C121 H12E 0.9800
C121 H12F 0.9800
C122 C123 1.395(7)
C122 C127 1.400(10)
C123 C124 1.416(7)
C123 H123 0.9500
C124 C125 1.406(9)
C124 C128 1.514(9)
C125 C126 1.357(11)
C125 H125 0.9500
C126 C127 1.389(11)
C126 H126 0.9500
C128 C130 1.452(10)
C128 C129 1.511(11)
C128 C131 1.627(12)
C129 H12G 0.9800
C129 H12H 0.9800
C129 H12I 0.9800
C130 H13A 0.9800
C130 H13B 0.9800
C130 H13C 0.9800
C131 H13D 0.9800
C131 H13E 0.9800
C131 H13F 0.9800
C132 C133 1.538(7)
C132 H13G 0.9900
C132 H13H 0.9900
C133 C134 1.534(8)
C133 H13I 0.9900
C133 H13J 0.9900
C134 C135 1.526(6)
C134 H13K 0.9900
C134 H13L 0.9900
C135 C136 1.528(7)
C135 H13M 0.9900
C135 H13N 0.9900
C136 C137 1.552(6)
C136 H13O 0.9900
C136 H13P 0.9900
C137 C138 1.518(6)
C137 H13Q 0.9900
C137 H13R 0.9900
C138 H13S 0.9900
C138 H13T 0.9900
C139 C144 1.395(7)
C139 C140 1.402(7)
C140 C141 1.389(8)
C140 H140 0.9500
C141 C142 1.371(8)
C141 H141 0.9500
C142 C143 1.407(7)
C142 C145 1.551(8)
C143 C144 1.388(7)
C143 H143 0.9500
C145 C147 1.499(10)
C145 C146 1.503(8)
C145 C148 1.550(10)
C146 H14A 0.9800
C146 H14B 0.9800
C146 H14C 0.9800
C147 H14D 0.9800
C147 H14E 0.9800
C147 H14F 0.9800
C148 H14G 0.9800
C148 H14H 0.9800
C148 H14I 0.9800
C149 Cl2 1.750(7)
C149 Cl3 1.752(7)
C149 Cl1 1.775(8)
C149 H149 1.0000
C150 Cl5 1.727(8)
C150 Cl4 1.756(8)
C150 Cl6 1.775(9)
C150 H150 1.0000
C151 Cl9 1.726(8)
C151 Cl7 1.734(8)
C151 Cl8 1.775(8)
C151 H151 1.0000
C152 Cl12 1.734(9)
C152 Cl10 1.752(10)
C152 Cl11 1.805(9)
C152 H152 1.0000

loop_
_geom_torsion_atom_site_label_1
_geom_torsion_atom_site_label_2
_geom_torsion_atom_site_label_3
_geom_torsion_atom_site_label_4
_geom_torsion
C4 N1 C1 C20 -170.4(5)
C4 N1 C1 C2 -1.8(6)
N1 C1 C2 C3 -0.8(6)
C20 C1 C2 C3 168.2(5)
C1 C2 C3 C4 2.9(6)
C1 N1 C4 C5 -176.1(5)
C1 N1 C4 C3 3.5(6)
C2 C3 C4 N1 -4.1(6)
C2 C3 C4 C5 175.6(5)
N1 C4 C5 C6 7.0(8)
C3 C4 C5 C6 -172.6(5)
N1 C4 C5 C48 -169.0(5)
C3 C4 C5 C48 11.4(8)
C9 N2 C6 C5 179.3(5)
C9 N2 C6 C7 1.2(6)
C4 C5 C6 N2 -12.2(8)
C48 C5 C6 N2 163.8(5)
C4 C5 C6 C7 165.6(5)
C48 C5 C6 C7 -18.4(8)
N2 C6 C7 C8 1.1(6)
C5 C6 C7 C8 -177.0(5)
C6 C7 C8 C9 -2.7(6)
C6 N2 C9 C10 172.7(5)
C6 N2 C9 C8 -2.9(6)
C7 C8 C9 N2 3.6(6)
C7 C8 C9 C10 -172.2(5)
N2 C9 C10 C11 -6.0(8)
C8 C9 C10 C11 169.0(5)
N2 C9 C10 C43 173.8(5)
C8 C9 C10 C43 -11.3(8)
C14 N3 C11 C12 0.8(6)
C14 N3 C11 C10 -173.7(5)
C9 C10 C11 N3 6.8(8)
C43 C10 C11 N3 -173.0(5)
C9 C10 C11 C12 -167.0(5)
C43 C10 C11 C12 13.3(8)
N3 C11 C12 C13 -1.4(6)
C10 C11 C12 C13 173.1(5)
C11 C12 C13 C14 1.5(6)
C11 N3 C14 C15 -176.4(5)
C11 N3 C14 C13 0.2(5)
C12 C13 C14 N3 -1.1(6)
C12 C13 C14 C15 175.5(5)
N3 C14 C15 C16 7.2(8)
C13 C14 C15 C16 -168.8(5)
N3 C14 C15 C70 -169.7(5)
C13 C14 C15 C70 14.3(8)
C19 N4 C16 C15 175.5(5)
C19 N4 C16 C17 -1.6(5)
C14 C15 C16 N4 -6.3(8)
C70 C15 C16 N4 170.7(4)
C14 C15 C16 C17 170.4(5)
C70 C15 C16 C17 -12.6(7)
N4 C16 C17 C18 4.5(6)
C15 C16 C17 C18 -172.6(5)
C16 C17 C18 C19 -5.2(6)
C16 N4 C19 C20 175.0(5)
C16 N4 C19 C18 -1.5(5)
C17 C18 C19 N4 4.4(6)
C17 C18 C19 C20 -172.2(5)
N1 C1 C20 C19 11.0(9)
C2 C1 C20 C19 -156.1(5)
N1 C1 C20 C21 -163.4(5)
C2 C1 C20 C21 29.5(8)
N4 C19 C20 C1 -10.5(8)
C18 C19 C20 C1 165.5(5)
N4 C19 C20 C21 163.7(5)
C18 C19 C20 C21 -20.3(8)
C1 C20 C21 C22 -113.3(6)
C19 C20 C21 C22 72.0(7)
C1 C20 C21 C26 69.8(6)
C19 C20 C21 C26 -104.9(6)
C26 C21 C22 C23 1.2(8)
C20 C21 C22 C23 -175.6(5)
C21 C22 C23 C24 -1.0(8)
C21 C22 C23 C27 178.8(5)
C22 C23 C24 C25 0.6(9)
C27 C23 C24 C25 -179.2(6)
C23 C24 C25 C26 -0.5(9)
C24 C25 C26 O1 -179.9(5)
C24 C25 C26 C21 0.7(9)
C31 O1 C26 C25 -9.0(9)
C31 O1 C26 C21 170.4(6)
C22 C21 C26 C25 -1.0(8)
C20 C21 C26 C25 176.0(5)
C22 C21 C26 O1 179.5(5)
C20 C21 C26 O1 -3.5(7)
C24 C23 C27 C28 -178.7(6)
C22 C23 C27 C28 1.5(9)
C24 C23 C27 C29 57.0(10)
C22 C23 C27 C29 -122.8(9)
C24 C23 C27 C30 -58.2(8)
C22 C23 C27 C30 122.0(8)
C26 O1 C31 C32 169.0(5)
O1 C31 C32 C33 64.9(7)
C31 C32 C33 C34 -172.4(6)
C32 C33 C34 C35 -175.0(6)
C33 C34 C35 C36 178.1(6)
C34 C35 C36 C37 -167.6(6)
C38 O2 C37 C36 -114.2(6)
C35 C36 C37 O2 -50.6(8)
C37 O2 C38 C43 119.3(5)
C37 O2 C38 C39 -62.5(7)
O2 C38 C39 C40 179.6(5)
C43 C38 C39 C40 -2.3(8)
C38 C39 C40 C41 0.1(9)
C39 C40 C41 C42 1.6(8)
C39 C40 C41 C44 -179.6(5)
C40 C41 C42 C43 -1.3(8)
C44 C41 C42 C43 -180.0(5)
O2 C38 C43 C42 -179.2(4)
C39 C38 C43 C42 2.6(7)
O2 C38 C43 C10 -2.4(7)
C39 C38 C43 C10 179.3(5)
C41 C42 C43 C38 -0.8(7)
C41 C42 C43 C10 -177.4(5)
C9 C10 C43 C38 -97.1(6)
C11 C10 C43 C38 82.6(6)
C9 C10 C43 C42 79.5(7)
C11 C10 C43 C42 -100.8(6)
C42 C41 C44 C45 -141.0(6)
C40 C41 C44 C45 40.3(7)
C42 C41 C44 C47 -21.7(8)
C40 C41 C44 C47 159.6(6)
C42 C41 C44 C46 95.6(7)
C40 C41 C44 C46 -83.1(7)
C4 C5 C48 C49 -59.9(7)
C6 C5 C48 C49 123.8(6)
C4 C5 C48 C53 114.9(5)
C6 C5 C48 C53 -61.3(7)
C53 C48 C49 C50 -1.8(8)
C5 C48 C49 C50 173.0(5)
C48 C49 C50 C51 2.5(9)
C48 C49 C50 C54 -176.7(5)
C49 C50 C51 C52 -2.6(9)
C54 C50 C51 C52 176.6(5)
C50 C51 C52 C53 2.1(9)
C58 O3 C53 C52 -4.2(9)
C58 O3 C53 C48 178.7(5)
C51 C52 C53 O3 -178.3(5)
C51 C52 C53 C48 -1.3(9)
C49 C48 C53 O3 178.5(5)
C5 C48 C53 O3 3.4(7)
C49 C48 C53 C52 1.2(8)
C5 C48 C53 C52 -173.9(5)
C51 C50 C54 C56 57.5(7)
C49 C50 C54 C56 -123.4(6)
C51 C50 C54 C57 177.9(6)
C49 C50 C54 C57 -3.0(8)
C51 C50 C54 C55 -63.6(7)
C49 C50 C54 C55 115.6(6)
C53 O3 C58 C59 -169.1(5)
O3 C58 C59 C60 -62.6(6)
C58 C59 C60 C61 174.8(5)
C59 C60 C61 C62 177.2(5)
C60 C61 C62 C63 -179.2(5)
C61 C62 C63 C64 -177.4(5)
C65 O4 C64 C63 143.3(5)
C62 C63 C64 O4 61.1(6)
C64 O4 C65 C66 27.0(8)
C64 O4 C65 C70 -157.4(5)
O4 C65 C66 C67 177.3(5)
C70 C65 C66 C67 1.9(8)
C65 C66 C67 C68 0.0(9)
C66 C67 C68 C69 -1.4(8)
C66 C67 C68 C71 -179.6(5)
C67 C68 C69 C70 0.9(8)
C71 C68 C69 C70 179.2(5)
O4 C65 C70 C69 -178.2(5)
C66 C65 C70 C69 -2.4(8)
O4 C65 C70 C15 0.5(7)
C66 C65 C70 C15 176.4(5)
C68 C69 C70 C65 1.0(8)
C68 C69 C70 C15 -177.7(5)
C14 C15 C70 C65 74.7(6)
C16 C15 C70 C65 -102.5(5)
C14 C15 C70 C69 -106.6(6)
C16 C15 C70 C69 76.2(7)
C67 C68 C71 C73 99.7(6)
C69 C68 C71 C73 -78.5(7)
C67 C68 C71 C74 -20.0(8)
C69 C68 C71 C74 161.8(5)
C67 C68 C71 C72 -139.9(5)
C69 C68 C71 C72 41.9(7)
C78 N5 C75 C94 174.5(5)
C78 N5 C75 C76 -1.4(5)
N5 C75 C76 C77 1.6(5)
C94 C75 C76 C77 -174.4(5)
C75 C76 C77 C78 -1.2(5)
C75 N5 C78 C79 180.0(5)
C75 N5 C78 C77 0.6(5)
C76 C77 C78 N5 0.4(5)
C76 C77 C78 C79 -179.0(5)
N5 C78 C79 C80 -13.4(8)
C77 C78 C79 C80 165.9(5)
N5 C78 C79 C144 166.2(5)
C77 C78 C79 C144 -14.6(7)
C83 N6 C80 C79 -173.9(5)
C83 N6 C80 C81 2.2(6)
C78 C79 C80 N6 5.8(8)
C144 C79 C80 N6 -173.8(5)
C78 C79 C80 C81 -169.7(5)
C144 C79 C80 C81 10.8(8)
N6 C80 C81 C82 -2.8(6)
C79 C80 C81 C82 173.3(5)
C80 C81 C82 C83 2.3(6)
C80 N6 C83 C84 -175.8(5)
C80 N6 C83 C82 -0.8(6)
C81 C82 C83 N6 -1.1(6)
C81 C82 C83 C84 173.9(5)
N6 C83 C84 C85 11.8(9)
C82 C83 C84 C85 -162.2(5)
N6 C83 C84 C117 -166.5(5)
C82 C83 C84 C117 19.4(8)
C88 N7 C85 C84 172.2(5)
C88 N7 C85 C86 1.6(6)
C83 C84 C85 N7 -8.9(9)
C117 C84 C85 N7 169.5(5)
C83 C84 C85 C86 160.4(5)
C117 C84 C85 C86 -21.2(8)
N7 C85 C86 C87 -0.3(6)
C84 C85 C86 C87 -171.3(5)
C85 C86 C87 C88 -1.1(6)
C85 N7 C88 C89 175.0(5)
C85 N7 C88 C87 -2.2(6)
C86 C87 C88 N7 2.1(6)
C86 C87 C88 C89 -175.0(5)
N7 C88 C89 C90 -6.2(8)
C87 C88 C89 C90 170.5(5)
N7 C88 C89 C122 171.2(5)
C87 C88 C89 C122 -12.0(8)
C93 N8 C90 C89 -177.1(5)
C93 N8 C90 C91 -0.1(6)
C88 C89 C90 N8 8.6(9)
C122 C89 C90 N8 -168.9(5)
C88 C89 C90 C91 -167.8(5)
C122 C89 C90 C91 14.7(8)
N8 C90 C91 C92 -0.7(6)
C89 C90 C91 C92 176.3(5)
C90 C91 C92 C93 1.2(6)
C90 N8 C93 C94 -178.2(5)
C90 N8 C93 C92 0.9(6)
C91 C92 C93 N8 -1.3(6)
C91 C92 C93 C94 177.8(5)
N5 C75 C94 C93 -5.4(9)
C76 C75 C94 C93 169.9(5)
N5 C75 C94 C95 177.4(4)
C76 C75 C94 C95 -7.2(7)
N8 C93 C94 C75 9.2(9)
C92 C93 C94 C75 -169.8(5)
N8 C93 C94 C95 -173.6(5)
C92 C93 C94 C95 7.5(8)
C75 C94 C95 C96 84.2(7)
C93 C94 C95 C96 -93.3(6)
C75 C94 C95 C100 -98.5(6)
C93 C94 C95 C100 84.1(6)
C100 C95 C96 C97 -2.9(8)
C94 C95 C96 C97 174.4(5)
C95 C96 C97 C98 3.1(8)
C95 C96 C97 C101 -178.5(5)
C96 C97 C98 C99 -2.3(9)
C101 C97 C98 C99 179.4(6)
C97 C98 C99 C100 1.4(10)
C105 O5 C100 C99 65.0(7)
C105 O5 C100 C95 -118.0(5)
C98 C99 C100 O5 175.9(6)
C98 C99 C100 C95 -1.1(9)
C96 C95 C100 O5 -175.4(5)
C94 C95 C100 O5 7.1(7)
C96 C95 C100 C99 1.8(8)
C94 C95 C100 C99 -175.7(5)
C98 C97 C101 C104 115.6(6)
C96 C97 C101 C104 -62.7(7)
C98 C97 C101 C103 -5.7(8)
C96 C97 C101 C103 176.1(5)
C98 C97 C101 C102 -124.9(6)
C96 C97 C101 C102 56.8(7)
C100 O5 C105 C106 172.0(5)
O5 C105 C106 C107 -60.6(7)
C105 C106 C107 C108 178.7(5)
C106 C107 C108 C109 -175.5(5)
C107 C108 C109 C110 178.0(5)
C108 C109 C110 C111 -173.1(5)
C112 O6 C111 C110 173.5(5)
C109 C110 C111 O6 -67.9(7)
C111 O6 C112 C117 -96.7(6)
C111 O6 C112 C113 82.7(6)
O6 C112 C113 C114 -178.4(5)
C117 C112 C113 C114 1.0(8)
C112 C113 C114 C115 -2.2(8)
C113 C114 C115 C116 1.1(8)
C113 C114 C115 C118 178.9(5)
C114 C115 C116 C117 1.4(8)
C118 C115 C116 C117 -176.4(5)
C115 C116 C117 C112 -2.6(8)
C115 C116 C117 C84 176.4(5)
O6 C112 C117 C116 -179.2(5)
C113 C112 C117 C116 1.3(8)
O6 C112 C117 C84 1.8(8)
C113 C112 C117 C84 -177.7(5)
C85 C84 C117 C116 116.7(6)
C83 C84 C117 C116 -64.8(7)
C85 C84 C117 C112 -64.3(7)
C83 C84 C117 C112 114.2(6)
C114 C115 C118 C120 -57.1(7)
C116 C115 C118 C120 120.6(6)
C114 C115 C118 C119 61.9(7)
C116 C115 C118 C119 -120.3(6)
C114 C115 C118 C121 -178.3(5)
C116 C115 C118 C121 -0.5(8)
C90 C89 C122 C123 -111.4(6)
C88 C89 C122 C123 70.9(7)
C90 C89 C122 C127 62.8(8)
C88 C89 C122 C127 -114.9(7)
C127 C122 C123 C124 2.7(8)
C89 C122 C123 C124 176.9(5)
C122 C123 C124 C125 0.1(7)
C122 C123 C124 C128 -176.2(5)
C123 C124 C125 C126 -1.2(10)
C128 C124 C125 C126 175.2(8)
C124 C125 C126 C127 -0.6(15)
C132 O7 C127 C126 -118.2(10)
C132 O7 C127 C122 82.8(11)
C125 C126 C127 O7 -157.7(9)
C125 C126 C127 C122 3.5(16)
C125 C126 C127 O7' 151.0(11)
C123 C122 C127 O7 152.7(8)
C89 C122 C127 O7 -21.7(12)
C123 C122 C127 C126 -4.4(11)
C89 C122 C127 C126 -178.8(8)
C123 C122 C127 O7' -161.5(6)
C89 C122 C127 O7' 24.0(9)
C132 O7' C127 C126 48(2)
C132 O7' C127 C122 -159.9(15)
C125 C124 C128 C130 60.6(11)
C123 C124 C128 C130 -123.2(9)
C125 C124 C128 C129 -169.4(6)
C123 C124 C128 C129 6.8(9)
C125 C124 C128 C131 -58.9(7)
C123 C124 C128 C131 117.3(7)
C127 O7' C132 C133 113.8(16)
C127 O7 C132 C133 -150.6(8)
O7' C132 C133 C134 79.6(17)
O7 C132 C133 C134 149.9(8)
C132 C133 C134 C135 179.8(7)
C133 C134 C135 C136 179.4(6)
C134 C135 C136 C137 177.6(5)
C135 C136 C137 C138 163.6(5)
C139 O8 C138 C137 178.3(4)
C136 C137 C138 O8 -60.3(6)
C138 O8 C139 C144 -159.9(4)
C138 O8 C139 C140 19.8(7)
O8 C139 C140 C141 -179.8(5)
C144 C139 C140 C141 -0.2(7)
C139 C140 C141 C142 0.8(8)
C140 C141 C142 C143 -1.6(7)
C140 C141 C142 C145 174.9(5)
C141 C142 C143 C144 1.8(7)
C145 C142 C143 C144 -174.7(4)
C142 C143 C144 C139 -1.3(7)
C142 C143 C144 C79 177.5(4)
O8 C139 C144 C143 -179.9(4)
C140 C139 C144 C143 0.4(7)
O8 C139 C144 C79 1.2(6)
C140 C139 C144 C79 -178.5(4)
C78 C79 C144 C143 121.2(5)
C80 C79 C144 C143 -59.2(7)
C78 C79 C144 C139 -60.0(6)
C80 C79 C144 C139 119.6(5)
C141 C142 C145 C147 132.4(7)
C143 C142 C145 C147 -51.3(8)
C141 C142 C145 C146 -99.4(7)
C143 C142 C145 C146 76.9(7)
C141 C142 C145 C148 16.1(7)
C143 C142 C145 C148 -167.5(6)

loop_
_platon_squeeze_void_nr
_platon_squeeze_void_average_x
_platon_squeeze_void_average_y
_platon_squeeze_void_average_z
_platon_squeeze_void_volume
_platon_squeeze_void_count_electrons
_platon_squeeze_void_content
1 -0.069 0.500 0.500 683 162 ' '
2 0.294 0.640 0.829 15 1 ' '
3 0.706 0.361 0.171 15 1 ' '
